data_4080310
loop_
_publ_author_name
'Hegemann, Corinna'
'Tyrra, Wieland'
'Neud\"orfl, J\"org-Martin'
'Mathur, Sanjay'

_publ_section_title
;
 Synthetic and Structural Investigations on the Reactivity of the Cd--I
 Bond in [ICd{Zr2(OPri)9}] to Construct New Mixed-Metal Alkoxides
;
_journal_issue 6
_journal_name_full Organometallics
_journal_page_first 1654
_journal_paper_doi 10.1021/om301053b
_journal_volume 32
_journal_year 2013
_chemical_formula_moiety 'C29 H66 Cd O11 Zr2'
_chemical_formula_sum 'C29 H66 Cd O11 Zr2'
_chemical_formula_weight 885.67
_chemical_name_systematic
;
 ?
;
_space_group_IT_number 2
_symmetry_cell_setting triclinic
_symmetry_space_group_name_Hall '-P 1'
_symmetry_space_group_name_H-M 'P -1'
_atom_sites_solution_hydrogens geom
_atom_sites_solution_primary direct
_atom_sites_solution_secondary difmap
_audit_creation_method SHELXL-97
_cell_angle_alpha 76.331(2)
_cell_angle_beta 89.826(2)
_cell_angle_gamma 87.142(2)
_cell_formula_units_Z 6
_cell_length_a 9.6602(2)
_cell_length_b 24.5946(6)
_cell_length_c 26.7211(6)
_cell_measurement_reflns_used 97435
_cell_measurement_temperature 170(2)
_cell_measurement_theta_max 26.82
_cell_measurement_theta_min 2.43
_cell_volume 6160.9(2)
_computing_cell_refinement 'X-Area (Stoe & Cie, 2001)'
_computing_data_collection 'X-Area (Stoe & Cie, 2001)'
_computing_data_reduction 'X-Area (Stoe & Cie, 2001)'
_computing_structure_refinement 'SHELXL-97 (Sheldrick, 1997)'
_computing_structure_solution 'SHELXS-97 (Sheldrick, 1990)'
_diffrn_ambient_temperature 170(2)
_diffrn_detector_area_resol_mean 'not measured'
_diffrn_measured_fraction_theta_full 0.988
_diffrn_measured_fraction_theta_max 0.988
_diffrn_measurement_device_type 'IPDS 2 T (Stoe & Cie)'
_diffrn_measurement_method '\w and \f scans'
_diffrn_radiation_monochromator graphite
_diffrn_radiation_source 'fine-focus sealed tube'
_diffrn_radiation_type MoK\a
_diffrn_radiation_wavelength 0.71073
_diffrn_reflns_av_R_equivalents 0.0834
_diffrn_reflns_av_sigmaI/netI 0.0529
_diffrn_reflns_limit_h_max 12
_diffrn_reflns_limit_h_min -12
_diffrn_reflns_limit_k_max 31
_diffrn_reflns_limit_k_min -31
_diffrn_reflns_limit_l_max 33
_diffrn_reflns_limit_l_min -33
_diffrn_reflns_number 94984
_diffrn_reflns_theta_full 26.82
_diffrn_reflns_theta_max 26.82
_diffrn_reflns_theta_min 2.43
_diffrn_standards_decay_% 'not measured'
_diffrn_standards_interval_count 'not measured'
_diffrn_standards_interval_time 'not measured'
_diffrn_standards_number 'not measured'
_exptl_absorpt_coefficient_mu 1.057
_exptl_absorpt_correction_T_max 0.9430
_exptl_absorpt_correction_T_min 0.7115
_exptl_absorpt_correction_type numerical
_exptl_absorpt_process_details
;
The absorption correction (X-RED; Stoe & Cie, 2001)
was performed after optimizing the crystal shape
using X-SHAPE (Stoe & Cie, 1999).
;
_exptl_crystal_colour colourless
_exptl_crystal_density_diffrn 1.432
_exptl_crystal_density_meas ?
_exptl_crystal_density_method 'not measured'
_exptl_crystal_description brick
_exptl_crystal_F_000 2736
_exptl_crystal_size_max 0.51
_exptl_crystal_size_mid 0.33
_exptl_crystal_size_min 0.32
_refine_diff_density_max 1.346
_refine_diff_density_min -1.120
_refine_diff_density_rms 0.101
_refine_ls_extinction_coef 'not measured'
_refine_ls_extinction_method none
_refine_ls_goodness_of_fit_ref 1.023
_refine_ls_hydrogen_treatment constr
_refine_ls_matrix_type full
_refine_ls_number_parameters 1162
_refine_ls_number_reflns 26079
_refine_ls_number_restraints 0
_refine_ls_restrained_S_all 1.023
_refine_ls_R_factor_all 0.0574
_refine_ls_R_factor_gt 0.0426
_refine_ls_shift/su_max 0.083
_refine_ls_shift/su_mean 0.003
_refine_ls_structure_factor_coef Fsqd
_refine_ls_weighting_details 'calc w=1/[\s^2^(Fo^2^)+(0.0647P)^2^+4.1809P] where P=(Fo^2^+2Fc^2^)/3'
_refine_ls_weighting_scheme calc
_refine_ls_wR_factor_gt 0.1112
_refine_ls_wR_factor_ref 0.1217
_reflns_number_gt 20434
_reflns_number_total 26079
_reflns_threshold_expression >2sigma(I)
_cod_data_source_file om301053b_si_002.cif
_cod_data_source_block 6
_cod_depositor_comments
;
The following automatic conversions were performed:

'_exptl_crystal_density_meas' value 'not measured' was changed to '?'
- the value is perceived as not measured.

Automatic conversion script
Id: cif_fix_values 3008 2015-01-20 13:52:24Z robertas 
;
_cod_database_code 4080310

loop_
_symmetry_equiv_pos_as_xyz
'x, y, z'
'-x, -y, -z'

loop_
_atom_site_label
_atom_site_type_symbol
_atom_site_fract_x
_atom_site_fract_y
_atom_site_fract_z
_atom_site_U_iso_or_equiv
_atom_site_adp_type
_atom_site_occupancy
_atom_site_symmetry_multiplicity
_atom_site_calc_flag
_atom_site_refinement_flags
Cd3 Cd 0.27528(3) 0.108174(13) 0.595498(10) 0.04489(8) Uani 1 1 d .
Zr6 Zr 0.48410(4) 0.037272(15) 0.688893(12) 0.03735(8) Uani 1 1 d .
Zr5 Zr 0.41026(4) 0.172294(15) 0.678237(13) 0.04046(9) Uani 1 1 d .
O24 O 0.4985(2) 0.11660(11) 0.62799(9) 0.0385(5) Uani 1 1 d .
O23 O 0.2918(2) 0.09492(11) 0.68687(9) 0.0389(5) Uani 1 1 d .
O25 O 0.5310(3) 0.10290(11) 0.72842(9) 0.0442(6) Uani 1 1 d .
O22 O 0.2834(3) 0.19501(12) 0.61385(10) 0.0493(7) Uani 1 1 d .
O28 O 0.4217(3) -0.02017(13) 0.74521(10) 0.0568(7) Uani 1 1 d .
O29 O 0.6640(3) 0.00478(12) 0.67898(11) 0.0532(7) Uani 1 1 d .
O21 O 0.3705(3) 0.01962(12) 0.62986(10) 0.0467(6) Uani 1 1 d .
O26 O 0.3053(4) 0.20425(13) 0.72662(11) 0.0619(8) Uani 1 1 d .
O27 O 0.5504(3) 0.22598(13) 0.65972(13) 0.0615(8) Uani 1 1 d .
O33 O 0.2307(4) 0.11945(17) 0.50998(11) 0.0695(10) Uani 1 1 d .
O30 O 0.0634(3) 0.09562(19) 0.56377(13) 0.0777(11) Uani 1 1 d .
C242 C 0.7454(4) 0.13229(19) 0.61600(16) 0.0519(10) Uani 1 1 d .
H24A H 0.7420 0.1540 0.6415 0.078 Uiso 1 1 calc R
H24B H 0.8130 0.1466 0.5906 0.078 Uiso 1 1 calc R
H24C H 0.7703 0.0939 0.6321 0.078 Uiso 1 1 calc R
C252 C 0.5927(16) 0.1438(5) 0.7957(5) 0.269(10) Uani 1 1 d .
H25A H 0.5595 0.1782 0.7729 0.404 Uiso 1 1 calc R
H25B H 0.6722 0.1504 0.8144 0.404 Uiso 1 1 calc R
H25C H 0.5210 0.1295 0.8195 0.404 Uiso 1 1 calc R
C251 C 0.6828(12) 0.0535(3) 0.7950(4) 0.178(6) Uani 1 1 d .
H25D H 0.7078 0.0296 0.7724 0.266 Uiso 1 1 calc R
H25E H 0.6141 0.0363 0.8188 0.266 Uiso 1 1 calc R
H25F H 0.7633 0.0592 0.8137 0.266 Uiso 1 1 calc R
C262 C 0.3513(12) 0.2816(4) 0.7625(4) 0.165(4) Uani 1 1 d .
H26A H 0.4420 0.2648 0.7724 0.248 Uiso 1 1 calc R
H26B H 0.3190 0.3017 0.7874 0.248 Uiso 1 1 calc R
H26C H 0.3554 0.3069 0.7293 0.248 Uiso 1 1 calc R
C261 C 0.1131(10) 0.2614(5) 0.7445(4) 0.174(5) Uani 1 1 d .
H26D H 0.0517 0.2321 0.7436 0.261 Uiso 1 1 calc R
H26E H 0.1171 0.2861 0.7108 0.261 Uiso 1 1 calc R
H26F H 0.0796 0.2822 0.7687 0.261 Uiso 1 1 calc R
C291 C 0.7594(9) -0.0657(4) 0.6424(4) 0.146(4) Uani 1 1 d .
H29A H 0.7151 -0.0465 0.6106 0.219 Uiso 1 1 calc R
H29B H 0.6997 -0.0934 0.6611 0.219 Uiso 1 1 calc R
H29C H 0.8451 -0.0838 0.6352 0.219 Uiso 1 1 calc R
C292 C 0.8586(7) -0.0499(3) 0.7223(3) 0.110(3) Uani 1 1 d .
H29D H 0.8746 -0.0203 0.7391 0.165 Uiso 1 1 calc R
H29E H 0.9456 -0.0678 0.7163 0.165 Uiso 1 1 calc R
H29F H 0.8021 -0.0769 0.7437 0.165 Uiso 1 1 calc R
C281 C 0.2510(6) -0.0794(2) 0.7904(2) 0.0821(17) Uani 1 1 d .
H28A H 0.1992 -0.0701 0.7587 0.123 Uiso 1 1 calc R
H28B H 0.2200 -0.0551 0.8119 0.123 Uiso 1 1 calc R
H28C H 0.2372 -0.1176 0.8078 0.123 Uiso 1 1 calc R
C240 C 0.6043(4) 0.13600(17) 0.59040(14) 0.0447(9) Uani 1 1 d .
H240 H 0.5812 0.1753 0.5736 0.054 Uiso 1 1 calc R
C210 C 0.3414(5) -0.03160(18) 0.61678(16) 0.0534(10) Uani 1 1 d .
H210 H 0.4017 -0.0616 0.6377 0.064 Uiso 1 1 calc R
C241 C 0.6050(5) 0.1023(2) 0.54967(15) 0.0590(11) Uani 1 1 d .
H24D H 0.5148 0.1056 0.5339 0.088 Uiso 1 1 calc R
H24E H 0.6282 0.0636 0.5654 0.088 Uiso 1 1 calc R
H24F H 0.6723 0.1162 0.5240 0.088 Uiso 1 1 calc R
C232 C 0.1908(5) 0.0748(2) 0.77263(15) 0.0623(12) Uani 1 1 d .
H23A H 0.2714 0.0514 0.7857 0.093 Uiso 1 1 calc R
H23B H 0.1109 0.0603 0.7916 0.093 Uiso 1 1 calc R
H23C H 0.2031 0.1122 0.7762 0.093 Uiso 1 1 calc R
C220 C 0.2262(5) 0.2475(2) 0.58575(16) 0.0583(11) Uani 1 1 d .
H220 H 0.2528 0.2769 0.6025 0.070 Uiso 1 1 calc R
C5 C 0.1083(5) 0.1064(2) 0.51892(16) 0.0584(11) Uani 1 1 d .
C231 C 0.0449(5) 0.1113(3) 0.6941(2) 0.0741(15) Uani 1 1 d .
H23D H 0.0339 0.1107 0.6586 0.111 Uiso 1 1 calc R
H23E H 0.0559 0.1492 0.6967 0.111 Uiso 1 1 calc R
H23F H -0.0355 0.0971 0.7129 0.111 Uiso 1 1 calc R
C290 C 0.7867(6) -0.0264(2) 0.6725(2) 0.0739(15) Uani 1 1 d .
H290 H 0.8487 0.0004 0.6520 0.089 Uiso 1 1 calc R
C222 C 0.2838(6) 0.2592(2) 0.53130(18) 0.0744(15) Uani 1 1 d .
H2AA H 0.3827 0.2610 0.5327 0.112 Uiso 1 1 calc R
H2BB H 0.2442 0.2943 0.5116 0.112 Uiso 1 1 calc R
H2CC H 0.2608 0.2298 0.5152 0.112 Uiso 1 1 calc R
C250 C 0.6300(7) 0.1041(2) 0.7666(2) 0.0810(17) Uani 1 1 d .
H250 H 0.7098 0.1201 0.7467 0.097 Uiso 1 1 calc R
C260 C 0.2534(8) 0.2365(3) 0.7603(2) 0.0866(18) Uani 1 1 d .
H260 H 0.2476 0.2119 0.7949 0.104 Uiso 1 1 calc R
C270 C 0.6517(7) 0.2660(3) 0.6381(3) 0.099(2) Uani 1 1 d .
H270 H 0.7096 0.2490 0.6151 0.119 Uiso 1 1 calc R
C272 C 0.7451(8) 0.2707(3) 0.6833(4) 0.122(3) Uani 1 1 d .
H27A H 0.7809 0.2341 0.7009 0.183 Uiso 1 1 calc R
H27B H 0.6920 0.2873 0.7068 0.183 Uiso 1 1 calc R
H27C H 0.8207 0.2938 0.6704 0.183 Uiso 1 1 calc R
C271 C 0.5924(10) 0.3161(3) 0.6081(3) 0.129(3) Uani 1 1 d .
H27D H 0.5398 0.3083 0.5804 0.194 Uiso 1 1 calc R
H27E H 0.6643 0.3408 0.5943 0.194 Uiso 1 1 calc R
H27F H 0.5323 0.3336 0.6290 0.194 Uiso 1 1 calc R
C221 C 0.0701(5) 0.2455(3) 0.5855(2) 0.0808(17) Uani 1 1 d .
H22D H 0.0371 0.2384 0.6203 0.121 Uiso 1 1 calc R
H22E H 0.0437 0.2162 0.5699 0.121 Uiso 1 1 calc R
H22F H 0.0303 0.2808 0.5663 0.121 Uiso 1 1 calc R
C6 C 0.0126(6) 0.1039(3) 0.4755(2) 0.0879(19) Uani 1 1 d .
H6A H -0.0774 0.0940 0.4889 0.132 Uiso 1 1 calc R
H6B H 0.0487 0.0764 0.4581 0.132 Uiso 1 1 calc R
H6C H 0.0051 0.1399 0.4517 0.132 Uiso 1 1 calc R
C211 C 0.3740(6) -0.0277(2) 0.56136(19) 0.0736(14) Uani 1 1 d .
H1A H 0.4696 -0.0196 0.5553 0.110 Uiso 1 1 calc R
H1B H 0.3163 0.0017 0.5402 0.110 Uiso 1 1 calc R
H1C H 0.3569 -0.0627 0.5530 0.110 Uiso 1 1 calc R
C212 C 0.1933(6) -0.0453(3) 0.6291(2) 0.0802(16) Uani 1 1 d .
H21D H 0.1774 -0.0481 0.6651 0.120 Uiso 1 1 calc R
H21E H 0.1755 -0.0804 0.6210 0.120 Uiso 1 1 calc R
H21F H 0.1326 -0.0163 0.6091 0.120 Uiso 1 1 calc R
C280 C 0.4000(6) -0.0724(2) 0.7794(2) 0.0818(17) Uani 1 1 d .
H280 H 0.4261 -0.1004 0.7599 0.098 Uiso 1 1 calc R
C282 C 0.4955(8) -0.0839(3) 0.8228(3) 0.120(3) Uani 1 1 d .
H28D H 0.5885 -0.0785 0.8105 0.181 Uiso 1 1 calc R
H28E H 0.4883 -0.1219 0.8420 0.181 Uiso 1 1 calc R
H28F H 0.4730 -0.0589 0.8447 0.181 Uiso 1 1 calc R
Cd2 Cd 0.74321(3) 0.411512(13) 0.407439(10) 0.04414(8) Uani 1 1 d .
Zr4 Zr 0.62680(4) 0.328683(15) 0.337461(12) 0.03667(8) Uani 1 1 d .
Zr3 Zr 0.53390(4) 0.463701(15) 0.308062(12) 0.03777(8) Uani 1 1 d .
O15 O 0.4992(3) 0.38881(11) 0.28006(9) 0.0431(6) Uani 1 1 d .
O12 O 0.6402(3) 0.49461(12) 0.36142(10) 0.0476(6) Uani 1 1 d .
O14 O 0.5254(2) 0.39263(11) 0.37735(9) 0.0382(5) Uani 1 1 d .
O13 O 0.7338(2) 0.40951(10) 0.31874(8) 0.0381(5) Uani 1 1 d .
O11A O 0.7510(3) 0.31899(11) 0.40178(10) 0.0463(6) Uani 1 1 d .
O17 O 0.4937(3) 0.27353(12) 0.36345(10) 0.0485(6) Uani 1 1 d .
O16 O 0.7398(3) 0.29037(12) 0.29586(11) 0.0513(7) Uani 1 1 d .
O18 O 0.5928(3) 0.51277(13) 0.24536(11) 0.0588(8) Uani 1 1 d .
O19 O 0.3511(3) 0.49615(12) 0.31208(11) 0.0551(7) Uani 1 1 d .
O32 O 0.7789(4) 0.40533(16) 0.49262(11) 0.0711(10) Uani 1 1 d .
O20 O 0.9480(3) 0.43233(17) 0.43941(14) 0.0730(10) Uani 1 1 d .
C182 C 0.7552(11) 0.5784(4) 0.2046(3) 0.140(4) Uani 1 1 d .
H18A H 0.8262 0.5490 0.2135 0.210 Uiso 1 1 calc R
H18B H 0.7510 0.5995 0.2306 0.210 Uiso 1 1 calc R
H18C H 0.7760 0.6027 0.1720 0.210 Uiso 1 1 calc R
C151 C 0.4867(13) 0.3493(5) 0.2078(4) 0.215(7) Uani 1 1 d .
H15A H 0.5476 0.3204 0.2279 0.323 Uiso 1 1 calc R
H15B H 0.5396 0.3746 0.1830 0.323 Uiso 1 1 calc R
H15C H 0.4198 0.3328 0.1902 0.323 Uiso 1 1 calc R
C152 C 0.3179(8) 0.4206(4) 0.2185(3) 0.146(4) Uani 1 1 d .
H15D H 0.2760 0.4355 0.2454 0.219 Uiso 1 1 calc R
H15E H 0.2482 0.4051 0.2013 0.219 Uiso 1 1 calc R
H15F H 0.3607 0.4501 0.1942 0.219 Uiso 1 1 calc R
C192 C 0.2243(9) 0.5593(4) 0.3518(4) 0.138(3) Uani 1 1 d .
H19A H 0.2437 0.5342 0.3847 0.207 Uiso 1 1 calc R
H19B H 0.1348 0.5779 0.3525 0.207 Uiso 1 1 calc R
H19C H 0.2937 0.5866 0.3444 0.207 Uiso 1 1 calc R
C191 C 0.1874(17) 0.5603(6) 0.2638(4) 0.304(12) Uani 1 1 d .
H19D H 0.1874 0.5367 0.2398 0.455 Uiso 1 1 calc R
H19E H 0.2524 0.5889 0.2528 0.455 Uiso 1 1 calc R
H19F H 0.0963 0.5773 0.2651 0.455 Uiso 1 1 calc R
C162 C 0.9486(8) 0.2404(4) 0.2841(4) 0.134(3) Uani 1 1 d .
H16A H 0.9963 0.2747 0.2778 0.201 Uiso 1 1 calc R
H16B H 0.9900 0.2162 0.2642 0.201 Uiso 1 1 calc R
H16C H 0.9551 0.2223 0.3201 0.201 Uiso 1 1 calc R
C141 C 0.2818(4) 0.37410(19) 0.39223(16) 0.0508(9) Uani 1 1 d .
H14A H 0.2874 0.3490 0.3696 0.076 Uiso 1 1 calc R
H14B H 0.2526 0.4110 0.3730 0.076 Uiso 1 1 calc R
H14C H 0.2160 0.3612 0.4189 0.076 Uiso 1 1 calc R
C140 C 0.4227(4) 0.37585(19) 0.41621(14) 0.0473(9) Uani 1 1 d .
H140 H 0.4496 0.3379 0.4360 0.057 Uiso 1 1 calc R
C130 C 0.8568(4) 0.42679(19) 0.28941(15) 0.0501(9) Uani 1 1 d .
H130 H 0.8650 0.4669 0.2869 0.060 Uiso 1 1 calc R
C132 C 0.8458(6) 0.4184(2) 0.23545(17) 0.0633(12) Uani 1 1 d .
H13A H 0.7654 0.4392 0.2186 0.095 Uiso 1 1 calc R
H13B H 0.8379 0.3793 0.2369 0.095 Uiso 1 1 calc R
H13C H 0.9272 0.4314 0.2165 0.095 Uiso 1 1 calc R
C120 C 0.6613(5) 0.54941(19) 0.36728(17) 0.0561(10) Uani 1 1 d .
H120 H 0.5997 0.5762 0.3434 0.067 Uiso 1 1 calc R
C3 C 0.9014(5) 0.4201(2) 0.48408(18) 0.0615(12) Uani 1 1 d .
C110 C 0.8106(5) 0.27000(19) 0.43543(16) 0.0542(10) Uani 1 1 d .
H110 H 0.7928 0.2377 0.4212 0.065 Uiso 1 1 calc R
C131 C 0.9825(5) 0.3963(2) 0.3174(2) 0.0685(13) Uani 1 1 d .
H13D H 0.9864 0.4031 0.3513 0.103 Uiso 1 1 calc R
H13E H 1.0642 0.4094 0.2988 0.103 Uiso 1 1 calc R
H13F H 0.9773 0.3568 0.3200 0.103 Uiso 1 1 calc R
C142 C 0.4184(5) 0.4140(3) 0.45277(18) 0.0694(14) Uani 1 1 d .
H14D H 0.5087 0.4140 0.4676 0.104 Uiso 1 1 calc R
H14E H 0.3532 0.4011 0.4796 0.104 Uiso 1 1 calc R
H14F H 0.3905 0.4514 0.4344 0.104 Uiso 1 1 calc R
C112 C 0.7425(6) 0.2619(2) 0.48709(18) 0.0741(15) Uani 1 1 d .
H3A H 0.6447 0.2585 0.4832 0.111 Uiso 1 1 calc R
H3B H 0.7576 0.2935 0.5013 0.111 Uiso 1 1 calc R
H3C H 0.7815 0.2284 0.5098 0.111 Uiso 1 1 calc R
C170 C 0.4025(5) 0.2334(2) 0.38950(17) 0.0590(11) Uani 1 1 d .
H170 H 0.3616 0.2472 0.4180 0.071 Uiso 1 1 calc R
C121 C 0.8091(6) 0.5635(2) 0.3550(2) 0.0785(15) Uani 1 1 d .
H4AA H 0.8284 0.5618 0.3201 0.118 Uiso 1 1 calc R
H4BB H 0.8700 0.5371 0.3780 0.118 Uiso 1 1 calc R
H4CC H 0.8231 0.6006 0.3590 0.118 Uiso 1 1 calc R
C171 C 0.2879(6) 0.2273(3) 0.3544(2) 0.0826(17) Uani 1 1 d .
H17A H 0.2399 0.2630 0.3417 0.124 Uiso 1 1 calc R
H17B H 0.2245 0.2011 0.3729 0.124 Uiso 1 1 calc R
H17C H 0.3254 0.2138 0.3260 0.124 Uiso 1 1 calc R
C172 C 0.4816(6) 0.1791(2) 0.4120(2) 0.0855(18) Uani 1 1 d .
H17D H 0.5526 0.1853 0.4348 0.128 Uiso 1 1 calc R
H17E H 0.5234 0.1648 0.3848 0.128 Uiso 1 1 calc R
H17F H 0.4195 0.1525 0.4308 0.128 Uiso 1 1 calc R
C111 C 0.9645(5) 0.2744(2) 0.4389(2) 0.0726(14) Uani 1 1 d .
H11D H 1.0039 0.2792 0.4052 0.109 Uiso 1 1 calc R
H11E H 1.0045 0.2409 0.4612 0.109 Uiso 1 1 calc R
H11F H 0.9836 0.3061 0.4526 0.109 Uiso 1 1 calc R
C4 C 0.9940(7) 0.4228(3) 0.5289(2) 0.092(2) Uani 1 1 d .
H4A H 0.9434 0.4125 0.5604 0.138 Uiso 1 1 calc R
H4B H 1.0242 0.4602 0.5245 0.138 Uiso 1 1 calc R
H4C H 1.0732 0.3973 0.5301 0.138 Uiso 1 1 calc R
C122 C 0.6270(6) 0.5525(2) 0.4217(2) 0.0755(15) Uani 1 1 d .
H12D H 0.5321 0.5438 0.4287 0.113 Uiso 1 1 calc R
H12E H 0.6407 0.5897 0.4257 0.113 Uiso 1 1 calc R
H12F H 0.6865 0.5261 0.4454 0.113 Uiso 1 1 calc R
C180 C 0.6228(8) 0.5543(3) 0.2012(2) 0.098(2) Uani 1 1 d .
H180 H 0.5662 0.5846 0.2104 0.118 Uiso 1 1 calc R
C190 C 0.2253(6) 0.5282(3) 0.3126(3) 0.0867(18) Uani 1 1 d .
H190 H 0.1535 0.5009 0.3223 0.104 Uiso 1 1 calc R
C150 C 0.4187(8) 0.3785(3) 0.2399(2) 0.100(2) Uani 1 1 d .
H150 H 0.3599 0.3496 0.2593 0.120 Uiso 1 1 calc R
C160 C 0.8026(6) 0.2529(2) 0.2692(2) 0.0661(12) Uani 1 1 d .
H160 H 0.7992 0.2712 0.2324 0.079 Uiso 1 1 calc R
C161 C 0.7205(8) 0.2013(3) 0.2770(3) 0.101(2) Uani 1 1 d .
H16D H 0.6263 0.2119 0.2661 0.151 Uiso 1 1 calc R
H16E H 0.7227 0.1823 0.3127 0.151 Uiso 1 1 calc R
H16F H 0.7600 0.1769 0.2569 0.151 Uiso 1 1 calc R
Cd1 Cd 0.07194(3) 0.227001(12) 0.080102(10) 0.04485(8) Uani 1 1 d .
Zr1 Zr -0.11810(4) 0.318339(15) -0.005893(13) 0.04156(9) Uani 1 1 d .
Zr2 Zr -0.08422(4) 0.185857(14) -0.013300(12) 0.03765(8) Uani 1 1 d .
O4 O -0.1544(3) 0.23369(10) 0.04563(9) 0.0391(5) Uani 1 1 d .
O3 O 0.0565(3) 0.25554(11) -0.01169(9) 0.0408(5) Uani 1 1 d .
O5 O -0.1883(3) 0.26434(11) -0.05447(9) 0.0476(6) Uani 1 1 d .
O1 O 0.0048(3) 0.32152(11) 0.05611(10) 0.0481(6) Uani 1 1 d .
O2 O 0.0437(3) 0.14915(12) 0.04873(10) 0.0482(6) Uani 1 1 d .
O9 O -0.2869(3) 0.35471(13) 0.01083(13) 0.0620(8) Uani 1 1 d .
O8 O -0.0485(3) 0.37883(12) -0.05763(11) 0.0585(8) Uani 1 1 d .
O6 O -0.2337(3) 0.13548(12) -0.00124(11) 0.0546(7) Uani 1 1 d .
O7 O 0.0098(3) 0.16093(13) -0.06783(11) 0.0554(7) Uani 1 1 d .
O11 O 0.0939(4) 0.20293(16) 0.16747(11) 0.0667(9) Uani 1 1 d .
O10 O 0.2787(3) 0.22415(17) 0.12133(12) 0.0706(9) Uani 1 1 d .
C90 C -0.4028(6) 0.3859(3) 0.0242(3) 0.093(2) Uani 1 1 d .
H90 H -0.4655 0.3586 0.0437 0.112 Uiso 1 1 calc R
C91 C -0.4777(9) 0.4164(4) -0.0204(4) 0.143(4) Uani 1 1 d .
H91A H -0.5002 0.3913 -0.0415 0.215 Uiso 1 1 calc R
H91B H -0.4217 0.4451 -0.0397 0.215 Uiso 1 1 calc R
H91C H -0.5615 0.4332 -0.0101 0.215 Uiso 1 1 calc R
C92 C -0.3624(11) 0.4207(4) 0.0588(4) 0.160(4) Uani 1 1 d .
H92A H -0.3140 0.3977 0.0881 0.239 Uiso 1 1 calc R
H92B H -0.4438 0.4384 0.0699 0.239 Uiso 1 1 calc R
H92C H -0.3029 0.4489 0.0408 0.239 Uiso 1 1 calc R
C82 C -0.1285(13) 0.4573(5) -0.1202(6) 0.288(11) Uani 1 1 d .
H82A H -0.1807 0.4323 -0.1344 0.432 Uiso 1 1 calc R
H82B H -0.0981 0.4870 -0.1476 0.432 Uiso 1 1 calc R
H82C H -0.1858 0.4729 -0.0971 0.432 Uiso 1 1 calc R
C81 C 0.0718(11) 0.4626(3) -0.0702(4) 0.156(5) Uani 1 1 d .
H81A H 0.1512 0.4409 -0.0534 0.234 Uiso 1 1 calc R
H81B H 0.0178 0.4769 -0.0455 0.234 Uiso 1 1 calc R
H81C H 0.1020 0.4932 -0.0967 0.234 Uiso 1 1 calc R
C32 C 0.1656(6) 0.2815(2) -0.09573(17) 0.0699(13) Uani 1 1 d .
H32A H 0.1016 0.2572 -0.1056 0.105 Uiso 1 1 calc R
H32B H 0.2528 0.2781 -0.1124 0.105 Uiso 1 1 calc R
H32C H 0.1291 0.3196 -0.1059 0.105 Uiso 1 1 calc R
C52 C -0.1934(13) 0.2853(8) -0.1450(3) 0.295(12) Uani 1 1 d .
H52A H -0.1239 0.3118 -0.1451 0.442 Uiso 1 1 calc R
H52B H -0.2531 0.2983 -0.1746 0.442 Uiso 1 1 calc R
H52C H -0.1496 0.2497 -0.1463 0.442 Uiso 1 1 calc R
C61 C -0.4077(11) 0.0897(5) -0.0348(3) 0.170(5) Uani 1 1 d .
H61A H -0.4348 0.1257 -0.0565 0.255 Uiso 1 1 calc R
H61B H -0.4885 0.0686 -0.0251 0.255 Uiso 1 1 calc R
H61C H -0.3454 0.0699 -0.0531 0.255 Uiso 1 1 calc R
C62 C -0.2948(11) 0.0475(4) 0.0477(4) 0.179(6) Uani 1 1 d .
H62A H -0.2534 0.0576 0.0766 0.269 Uiso 1 1 calc R
H62B H -0.2280 0.0263 0.0324 0.269 Uiso 1 1 calc R
H62C H -0.3729 0.0252 0.0591 0.269 Uiso 1 1 calc R
C40 C -0.2663(4) 0.21483(18) 0.08067(14) 0.0459(9) Uani 1 1 d .
H40 H -0.2526 0.1742 0.0937 0.055 Uiso 1 1 calc R
C41 C -0.4055(4) 0.2266(2) 0.05337(18) 0.0574(11) Uani 1 1 d .
H41A H -0.4053 0.2091 0.0248 0.086 Uiso 1 1 calc R
H41B H -0.4223 0.2663 0.0411 0.086 Uiso 1 1 calc R
H41C H -0.4771 0.2118 0.0769 0.086 Uiso 1 1 calc R
C10 C 0.0402(5) 0.36658(19) 0.07826(17) 0.0553(10) Uani 1 1 d .
H10 H -0.0105 0.4008 0.0596 0.066 Uiso 1 1 calc R
C42 C -0.2619(5) 0.2415(2) 0.12609(16) 0.0594(11) Uani 1 1 d .
H42A H -0.1726 0.2333 0.1426 0.089 Uiso 1 1 calc R
H42B H -0.3325 0.2267 0.1501 0.089 Uiso 1 1 calc R
H42C H -0.2777 0.2813 0.1143 0.089 Uiso 1 1 calc R
C20 C 0.1009(5) 0.09428(19) 0.06846(17) 0.0581(11) Uani 1 1 d .
H20 H 0.0650 0.0697 0.0481 0.070 Uiso 1 1 calc R
C1 C 0.2205(5) 0.2115(2) 0.16384(17) 0.0589(11) Uani 1 1 d .
C11 C -0.0037(7) 0.3544(3) 0.1337(2) 0.0802(16) Uani 1 1 d .
H11A H -0.1015 0.3490 0.1356 0.120 Uiso 1 1 calc R
H11B H 0.0168 0.3853 0.1482 0.120 Uiso 1 1 calc R
H11C H 0.0457 0.3210 0.1526 0.120 Uiso 1 1 calc R
C70 C 0.0605(6) 0.1319(2) -0.10427(18) 0.0657(13) Uani 1 1 d .
H70 H 0.0452 0.1552 -0.1392 0.079 Uiso 1 1 calc R
C2 C 0.3033(7) 0.2071(3) 0.2123(2) 0.095(2) Uani 1 1 d .
H2A H 0.2443 0.1969 0.2417 0.142 Uiso 1 1 calc R
H2B H 0.3413 0.2426 0.2117 0.142 Uiso 1 1 calc R
H2C H 0.3773 0.1791 0.2145 0.142 Uiso 1 1 calc R
C12 C 0.1925(6) 0.3754(3) 0.0728(2) 0.0837(16) Uani 1 1 d .
H12A H 0.2166 0.3831 0.0370 0.126 Uiso 1 1 calc R
H12B H 0.2436 0.3422 0.0911 0.126 Uiso 1 1 calc R
H12C H 0.2148 0.4064 0.0868 0.126 Uiso 1 1 calc R
C80 C -0.0115(7) 0.4276(2) -0.0929(2) 0.0803(16) Uani 1 1 d .
H80 H 0.0470 0.4152 -0.1186 0.096 Uiso 1 1 calc R
C50 C -0.2736(8) 0.2792(3) -0.0991(2) 0.098(2) Uani 1 1 d .
H50 H -0.3032 0.3181 -0.0998 0.118 Uiso 1 1 calc R
C21 C 0.2558(6) 0.0938(3) 0.0636(3) 0.099(2) Uani 1 1 d .
H21A H 0.2799 0.1071 0.0280 0.148 Uiso 1 1 calc R
H21B H 0.2941 0.0562 0.0761 0.148 Uiso 1 1 calc R
H21C H 0.2925 0.1177 0.0834 0.148 Uiso 1 1 calc R
C22 C 0.0578(7) 0.0736(2) 0.1230(2) 0.0892(19) Uani 1 1 d .
H22A H -0.0416 0.0741 0.1247 0.134 Uiso 1 1 calc R
H22B H 0.0922 0.0973 0.1435 0.134 Uiso 1 1 calc R
H22C H 0.0949 0.0359 0.1359 0.134 Uiso 1 1 calc R
C72 C 0.2145(7) 0.1167(3) -0.0950(3) 0.100(2) Uani 1 1 d .
H72A H 0.2641 0.1503 -0.0991 0.150 Uiso 1 1 calc R
H72B H 0.2476 0.0961 -0.1194 0.150 Uiso 1 1 calc R
H72C H 0.2287 0.0941 -0.0607 0.150 Uiso 1 1 calc R
C60 C -0.3401(6) 0.0973(2) 0.0104(2) 0.0779(15) Uani 1 1 d .
H60 H -0.4107 0.1157 0.0280 0.094 Uiso 1 1 calc R
C71 C -0.0176(10) 0.0774(3) -0.0974(3) 0.126(3) Uani 1 1 d .
H71A H -0.1149 0.0864 -0.1034 0.190 Uiso 1 1 calc R
H71B H -0.0030 0.0550 -0.0631 0.190 Uiso 1 1 calc R
H71C H 0.0166 0.0568 -0.1217 0.190 Uiso 1 1 calc R
C30 C 0.1866(5) 0.2654(3) -0.03838(17) 0.0692(14) Uani 1 1 d .
H30 H 0.2141 0.2259 -0.0359 0.083 Uiso 1 1 calc R
C230 C 0.1702(4) 0.0757(2) 0.71607(15) 0.0516(10) Uani 1 1 d .
H230 H 0.1563 0.0373 0.7134 0.062 Uiso 1 1 calc R
C51 C -0.3752(11) 0.2599(12) -0.1031(4) 0.47(2) Uani 1 1 d .
H51A H -0.4266 0.2563 -0.0718 0.712 Uiso 1 1 calc R
H51B H -0.3576 0.2236 -0.1100 0.712 Uiso 1 1 calc R
H51C H -0.4278 0.2835 -0.1311 0.712 Uiso 1 1 calc R
C31 C 0.2858(8) 0.2763(11) -0.0184(3) 0.417(18) Uani 1 1 d .
H31A H 0.2824 0.2602 0.0180 0.625 Uiso 1 1 calc R
H31B H 0.2895 0.3163 -0.0243 0.625 Uiso 1 1 calc R
H31C H 0.3668 0.2615 -0.0325 0.625 Uiso 1 1 calc R
C181 C 0.5668(18) 0.5567(9) 0.1618(6) 0.49(2) Uani 1 1 d .
H18D H 0.4774 0.5412 0.1681 0.734 Uiso 1 1 calc R
H18E H 0.6214 0.5357 0.1420 0.734 Uiso 1 1 calc R
H18F H 0.5558 0.5951 0.1429 0.734 Uiso 1 1 calc R

loop_
_atom_site_aniso_label
_atom_site_aniso_U_11
_atom_site_aniso_U_22
_atom_site_aniso_U_33
_atom_site_aniso_U_23
_atom_site_aniso_U_13
_atom_site_aniso_U_12
Cd3 0.03932(15) 0.06099(18) 0.03160(13) -0.00571(11) -0.00907(10) -0.00074(12)
Zr6 0.03838(18) 0.04193(18) 0.02878(15) -0.00270(13) -0.00568(13) -0.00046(14)
Zr5 0.04214(19) 0.04316(19) 0.03356(16) -0.00502(14) -0.00776(13) 0.00322(15)
O24 0.0334(12) 0.0478(14) 0.0312(11) -0.0036(10) -0.0027(9) 0.0002(10)
O23 0.0357(13) 0.0472(14) 0.0308(11) -0.0035(10) -0.0008(9) -0.0015(10)
O25 0.0487(15) 0.0472(15) 0.0339(12) -0.0045(10) -0.0142(11) 0.0024(12)
O22 0.0465(15) 0.0557(16) 0.0396(13) -0.0012(12) -0.0108(11) 0.0085(12)
O28 0.0623(19) 0.0556(17) 0.0425(14) 0.0092(12) -0.0047(13) -0.0081(14)
O29 0.0483(16) 0.0544(17) 0.0527(15) -0.0064(13) -0.0038(12) 0.0083(13)
O21 0.0486(15) 0.0518(16) 0.0401(13) -0.0116(11) -0.0091(11) -0.0042(12)
O26 0.078(2) 0.0579(18) 0.0503(16) -0.0174(14) 0.0015(15) 0.0125(16)
O27 0.0547(18) 0.0515(17) 0.075(2) -0.0078(15) -0.0098(15) -0.0069(14)
O33 0.059(2) 0.111(3) 0.0355(14) -0.0102(16) -0.0106(13) -0.0076(18)
O30 0.0440(18) 0.139(4) 0.0534(18) -0.031(2) -0.0075(14) -0.0047(19)
C242 0.037(2) 0.060(2) 0.054(2) -0.0026(19) -0.0021(17) -0.0070(17)
C252 0.40(2) 0.218(13) 0.224(12) -0.156(11) -0.254(15) 0.168(14)
C251 0.258(12) 0.091(5) 0.180(9) -0.031(5) -0.174(9) 0.033(6)
C262 0.220(12) 0.129(8) 0.185(10) -0.114(8) 0.018(9) -0.013(8)
C261 0.140(8) 0.199(11) 0.205(11) -0.114(9) -0.022(7) 0.094(8)
C291 0.118(6) 0.159(8) 0.196(9) -0.126(8) -0.040(6) 0.069(6)
C292 0.085(4) 0.120(6) 0.108(5) -0.005(4) -0.017(4) 0.046(4)
C281 0.087(4) 0.063(3) 0.084(4) 0.008(3) 0.015(3) -0.008(3)
C240 0.0380(19) 0.054(2) 0.0364(17) 0.0007(16) 0.0005(14) -0.0052(16)
C210 0.064(3) 0.051(2) 0.047(2) -0.0127(17) -0.0122(19) -0.005(2)
C241 0.053(2) 0.085(3) 0.041(2) -0.017(2) 0.0074(18) -0.007(2)
C232 0.075(3) 0.073(3) 0.039(2) -0.012(2) 0.011(2) -0.007(2)
C220 0.055(3) 0.061(3) 0.050(2) 0.0045(19) -0.0114(19) 0.012(2)
C5 0.049(3) 0.083(3) 0.045(2) -0.019(2) -0.0142(18) 0.004(2)
C231 0.044(2) 0.108(4) 0.062(3) -0.006(3) 0.004(2) 0.006(3)
C290 0.059(3) 0.078(3) 0.076(3) -0.008(3) 0.003(2) 0.021(3)
C222 0.068(3) 0.081(4) 0.056(3) 0.021(2) -0.005(2) -0.003(3)
C250 0.098(4) 0.078(4) 0.069(3) -0.023(3) -0.055(3) 0.006(3)
C260 0.121(5) 0.073(4) 0.067(3) -0.024(3) 0.020(3) 0.017(3)
C270 0.073(4) 0.068(4) 0.155(7) -0.022(4) -0.013(4) -0.013(3)
C272 0.086(5) 0.083(5) 0.197(9) -0.029(5) -0.047(5) -0.020(4)
C271 0.184(9) 0.091(5) 0.106(5) 0.003(4) -0.004(5) -0.072(6)
C221 0.052(3) 0.084(4) 0.084(4) 0.019(3) -0.003(2) 0.022(3)
C6 0.071(3) 0.138(6) 0.059(3) -0.032(3) -0.031(3) -0.001(3)
C211 0.095(4) 0.074(3) 0.061(3) -0.034(3) 0.000(3) -0.003(3)
C212 0.081(4) 0.087(4) 0.080(3) -0.028(3) -0.001(3) -0.030(3)
C280 0.075(4) 0.074(3) 0.074(3) 0.029(3) -0.009(3) -0.016(3)
C282 0.121(6) 0.114(6) 0.091(5) 0.047(4) -0.029(4) -0.019(5)
Cd2 0.04218(15) 0.05547(17) 0.03392(13) -0.00821(11) -0.01179(10) -0.00501(12)
Zr4 0.03622(17) 0.04016(18) 0.03176(15) -0.00484(13) -0.00480(13) -0.00119(14)
Zr3 0.04011(18) 0.04102(18) 0.02986(15) -0.00407(13) -0.00843(13) 0.00008(14)
O15 0.0470(15) 0.0496(15) 0.0316(12) -0.0076(10) -0.0119(10) -0.0010(11)
O12 0.0524(16) 0.0474(15) 0.0442(14) -0.0128(11) -0.0129(12) -0.0026(12)
O14 0.0323(12) 0.0487(14) 0.0318(11) -0.0056(10) -0.0035(9) -0.0030(10)
O13 0.0377(13) 0.0438(13) 0.0301(11) -0.0029(10) -0.0004(9) -0.0042(10)
O11A 0.0439(15) 0.0506(15) 0.0400(13) -0.0030(11) -0.0123(11) 0.0032(12)
O17 0.0462(15) 0.0472(15) 0.0487(14) -0.0030(12) -0.0023(12) -0.0087(12)
O16 0.0543(17) 0.0514(16) 0.0500(15) -0.0169(12) -0.0008(12) 0.0029(13)
O18 0.071(2) 0.0537(17) 0.0428(15) 0.0068(13) -0.0029(13) -0.0026(15)
O19 0.0508(17) 0.0533(17) 0.0590(17) -0.0110(13) -0.0126(13) 0.0102(13)
O32 0.077(2) 0.095(3) 0.0416(15) -0.0119(16) -0.0170(15) -0.021(2)
O20 0.0517(19) 0.104(3) 0.066(2) -0.0232(19) -0.0177(16) -0.0131(18)
C182 0.183(10) 0.107(6) 0.113(6) 0.013(5) 0.044(6) -0.040(6)
C151 0.271(13) 0.253(13) 0.163(8) -0.165(9) -0.162(9) 0.163(11)
C152 0.103(6) 0.238(11) 0.119(6) -0.100(7) -0.074(5) 0.064(6)
C192 0.111(6) 0.137(7) 0.183(9) -0.086(7) -0.015(6) 0.062(5)
C191 0.39(2) 0.36(2) 0.109(7) -0.009(9) -0.043(10) 0.319(19)
C162 0.082(5) 0.175(9) 0.172(8) -0.106(7) -0.010(5) 0.046(5)
C141 0.036(2) 0.062(3) 0.054(2) -0.0117(19) 0.0008(16) -0.0056(18)
C140 0.041(2) 0.064(3) 0.0344(17) -0.0065(16) 0.0021(15) -0.0021(18)
C130 0.049(2) 0.056(2) 0.045(2) -0.0098(17) 0.0075(17) -0.0107(18)
C132 0.075(3) 0.065(3) 0.048(2) -0.011(2) 0.017(2) -0.005(2)
C120 0.066(3) 0.048(2) 0.059(2) -0.0206(19) -0.013(2) -0.005(2)
C3 0.071(3) 0.059(3) 0.054(3) -0.013(2) -0.032(2) 0.000(2)
C110 0.054(2) 0.050(2) 0.050(2) 0.0047(18) -0.0158(18) -0.0010(19)
C131 0.040(2) 0.093(4) 0.069(3) -0.011(3) 0.005(2) -0.007(2)
C142 0.059(3) 0.107(4) 0.051(2) -0.033(3) 0.013(2) -0.014(3)
C112 0.070(3) 0.085(4) 0.052(3) 0.016(2) -0.007(2) -0.010(3)
C170 0.064(3) 0.059(3) 0.053(2) -0.008(2) 0.004(2) -0.015(2)
C121 0.084(4) 0.071(3) 0.084(4) -0.021(3) -0.008(3) -0.024(3)
C171 0.064(3) 0.082(4) 0.098(4) -0.008(3) -0.016(3) -0.026(3)
C172 0.083(4) 0.066(3) 0.090(4) 0.020(3) -0.019(3) -0.021(3)
C111 0.049(3) 0.077(3) 0.077(3) 0.007(3) -0.013(2) 0.009(2)
C4 0.103(5) 0.093(4) 0.083(4) -0.022(3) -0.055(3) -0.010(3)
C122 0.088(4) 0.077(4) 0.071(3) -0.038(3) -0.009(3) -0.001(3)
C180 0.104(5) 0.101(5) 0.064(3) 0.034(3) -0.004(3) -0.022(4)
C190 0.058(3) 0.080(4) 0.124(5) -0.033(4) -0.027(3) 0.028(3)
C150 0.128(6) 0.103(5) 0.074(4) -0.036(3) -0.063(4) 0.020(4)
C160 0.076(3) 0.065(3) 0.064(3) -0.031(2) 0.006(2) 0.008(2)
C161 0.115(5) 0.070(4) 0.128(6) -0.044(4) 0.005(4) -0.009(4)
Cd1 0.04579(16) 0.05172(16) 0.03481(13) -0.00677(11) -0.01201(11) 0.00292(12)
Zr1 0.0472(2) 0.03635(18) 0.03774(17) -0.00304(14) -0.00855(14) 0.00320(15)
Zr2 0.04083(19) 0.03789(18) 0.03239(16) -0.00508(13) -0.00730(13) 0.00067(14)
O4 0.0378(13) 0.0427(13) 0.0340(11) -0.0041(10) -0.0024(10) -0.0003(10)
O3 0.0402(13) 0.0443(14) 0.0361(12) -0.0061(10) -0.0021(10) -0.0015(11)
O5 0.0566(16) 0.0440(14) 0.0381(13) -0.0023(11) -0.0210(12) 0.0024(12)
O1 0.0579(17) 0.0447(15) 0.0431(14) -0.0135(11) -0.0080(12) -0.0011(12)
O2 0.0489(15) 0.0482(15) 0.0437(14) -0.0050(11) -0.0137(11) 0.0077(12)
O9 0.0594(19) 0.0462(16) 0.076(2) -0.0085(14) -0.0056(15) 0.0129(14)
O8 0.074(2) 0.0421(15) 0.0514(16) 0.0047(12) -0.0075(14) -0.0057(14)
O6 0.0549(17) 0.0519(17) 0.0558(16) -0.0090(13) -0.0068(13) -0.0094(13)
O7 0.0661(19) 0.0575(18) 0.0465(15) -0.0202(13) 0.0034(13) -0.0026(14)
O11 0.063(2) 0.094(3) 0.0389(15) -0.0074(15) -0.0100(13) -0.0021(18)
O10 0.0507(18) 0.104(3) 0.0529(18) -0.0096(17) -0.0148(14) -0.0020(18)
C90 0.069(4) 0.061(3) 0.144(6) -0.017(4) 0.006(4) 0.021(3)
C91 0.117(6) 0.133(7) 0.162(8) -0.016(6) -0.037(6) 0.068(6)
C92 0.164(9) 0.162(9) 0.174(9) -0.100(8) -0.018(7) 0.081(7)
C82 0.250(14) 0.163(10) 0.341(18) 0.182(12) -0.208(14) -0.112(10)
C81 0.203(10) 0.092(5) 0.153(8) 0.026(5) -0.065(7) -0.083(6)
C32 0.077(3) 0.080(3) 0.047(2) -0.002(2) 0.013(2) -0.012(3)
C52 0.180(11) 0.63(3) 0.046(4) -0.050(9) -0.045(5) 0.126(16)
C61 0.172(9) 0.237(12) 0.110(6) -0.032(7) -0.024(6) -0.139(9)
C62 0.173(9) 0.106(6) 0.216(11) 0.065(7) -0.074(8) -0.089(6)
C40 0.041(2) 0.051(2) 0.0419(19) -0.0034(16) 0.0033(15) -0.0016(16)
C41 0.039(2) 0.066(3) 0.065(3) -0.012(2) 0.0012(19) -0.0013(19)
C10 0.063(3) 0.053(2) 0.054(2) -0.0210(19) -0.003(2) -0.004(2)
C42 0.059(3) 0.075(3) 0.045(2) -0.016(2) 0.0093(19) -0.004(2)
C20 0.068(3) 0.049(2) 0.052(2) -0.0039(18) -0.014(2) 0.016(2)
C1 0.060(3) 0.069(3) 0.046(2) -0.011(2) -0.021(2) 0.004(2)
C11 0.100(4) 0.090(4) 0.064(3) -0.041(3) 0.005(3) -0.016(3)
C70 0.076(3) 0.079(3) 0.049(2) -0.030(2) 0.004(2) -0.002(3)
C2 0.099(5) 0.118(5) 0.064(3) -0.015(3) -0.045(3) -0.003(4)
C12 0.079(4) 0.089(4) 0.092(4) -0.034(3) -0.001(3) -0.028(3)
C80 0.119(5) 0.056(3) 0.058(3) 0.005(2) 0.004(3) -0.017(3)
C50 0.119(5) 0.110(5) 0.067(3) -0.029(3) -0.069(4) 0.041(4)
C21 0.076(4) 0.114(5) 0.099(4) -0.020(4) -0.018(3) 0.043(4)
C22 0.121(5) 0.065(3) 0.064(3) 0.016(3) -0.004(3) 0.007(3)
C72 0.108(5) 0.111(5) 0.086(4) -0.040(4) 0.006(4) 0.021(4)
C60 0.069(3) 0.065(3) 0.102(4) -0.018(3) -0.001(3) -0.022(3)
C71 0.161(8) 0.122(6) 0.126(6) -0.085(5) 0.037(6) -0.033(6)
C30 0.048(3) 0.107(4) 0.047(2) -0.004(2) 0.0044(19) -0.019(3)
C230 0.045(2) 0.069(3) 0.0402(19) -0.0103(18) 0.0071(16) -0.0067(19)
C51 0.085(7) 1.20(7) 0.067(6) -0.005(15) -0.046(5) -0.055(17)
C31 0.044(4) 1.10(5) 0.062(5) -0.030(12) 0.011(3) -0.099(12)
C181 0.39(2) 0.64(4) 0.253(16) 0.35(2) -0.247(17) -0.39(3)

loop_
_atom_type_symbol
_atom_type_description
_atom_type_scat_dispersion_real
_atom_type_scat_dispersion_imag
_atom_type_scat_source
C C 0.0033 0.0016 'International Tables Vol C Tables 4.2.6.8 and 6.1.1.4'
H H 0.0000 0.0000 'International Tables Vol C Tables 4.2.6.8 and 6.1.1.4'
Cd Cd -0.8075 1.2024 'International Tables Vol C Tables 4.2.6.8 and 6.1.1.4'
O O 0.0106 0.0060 'International Tables Vol C Tables 4.2.6.8 and 6.1.1.4'
Zr Zr -2.9673 0.5597 'International Tables Vol C Tables 4.2.6.8 and 6.1.1.4'

loop_
_geom_angle_atom_site_label_1
_geom_angle_atom_site_label_2
_geom_angle_atom_site_label_3
_geom_angle
O33 Cd3 O30 56.86(12)
O33 Cd3 O21 110.23(12)
O30 Cd3 O21 105.70(13)
O33 Cd3 O22 109.23(12)
O30 Cd3 O22 111.43(13)
O21 Cd3 O22 136.15(9)
O33 Cd3 O24 122.63(10)
O30 Cd3 O24 177.11(13)
O21 Cd3 O24 71.65(9)
O22 Cd3 O24 71.46(9)
O33 Cd3 O23 172.85(11)
O30 Cd3 O23 116.04(10)
O21 Cd3 O23 71.49(9)
O22 Cd3 O23 71.77(9)
O24 Cd3 O23 64.51(8)
O33 Cd3 C5 28.47(13)
O30 Cd3 C5 28.40(13)
O21 Cd3 C5 109.98(13)
O22 Cd3 C5 113.80(13)
O24 Cd3 C5 150.95(12)
O23 Cd3 C5 144.43(12)
O33 Cd3 Zr5 141.73(10)
O30 Cd3 Zr5 139.13(10)
O21 Cd3 Zr5 98.01(7)
O22 Cd3 Zr5 38.15(6)
O24 Cd3 Zr5 43.31(6)
O23 Cd3 Zr5 42.47(6)
C5 Cd3 Zr5 151.72(11)
O33 Cd3 Zr6 141.56(10)
O30 Cd3 Zr6 135.80(11)
O21 Cd3 Zr6 38.08(6)
O22 Cd3 Zr6 98.08(6)
O24 Cd3 Zr6 42.45(6)
O23 Cd3 Zr6 43.36(6)
C5 Cd3 Zr6 148.01(11)
Zr5 Cd3 Zr6 59.947(10)
O29 Zr6 O28 99.40(13)
O29 Zr6 O21 101.91(12)
O28 Zr6 O21 99.25(12)
O29 Zr6 O25 103.12(12)
O28 Zr6 O25 101.26(12)
O21 Zr6 O25 144.33(10)
O29 Zr6 O24 97.31(11)
O28 Zr6 O24 163.22(11)
O21 Zr6 O24 78.73(10)
O25 Zr6 O24 73.24(9)
O29 Zr6 O23 165.61(11)
O28 Zr6 O23 94.75(11)
O21 Zr6 O23 78.23(10)
O25 Zr6 O23 71.28(9)
O24 Zr6 O23 68.49(8)
O29 Zr6 Zr5 125.16(10)
O28 Zr6 Zr5 123.02(10)
O21 Zr6 Zr5 103.38(8)
O25 Zr6 Zr5 41.01(6)
O24 Zr6 Zr5 43.18(6)
O23 Zr6 Zr5 42.35(7)
O29 Zr6 Cd3 125.11(8)
O28 Zr6 Cd3 122.96(9)
O21 Zr6 Cd3 43.41(8)
O25 Zr6 Cd3 100.99(6)
O24 Zr6 Cd3 45.53(6)
O23 Zr6 Cd3 46.22(6)
Zr5 Zr6 Cd3 59.991(10)
O27 Zr5 O26 100.44(15)
O27 Zr5 O22 100.47(13)
O26 Zr5 O22 101.12(13)
O27 Zr5 O25 100.34(12)
O26 Zr5 O25 102.74(11)
O22 Zr5 O25 144.71(11)
O27 Zr5 O23 162.13(12)
O26 Zr5 O23 97.05(13)
O22 Zr5 O23 79.56(10)
O25 Zr5 O23 72.05(9)
O27 Zr5 O24 93.84(12)
O26 Zr5 O24 165.60(13)
O22 Zr5 O24 77.83(10)
O25 Zr5 O24 72.61(9)
O23 Zr5 O24 68.57(9)
O27 Zr5 Zr6 120.90(10)
O26 Zr5 Zr6 125.83(10)
O22 Zr5 Zr6 103.66(8)
O25 Zr5 Zr6 41.05(7)
O23 Zr5 Zr6 43.26(6)
O24 Zr5 Zr6 42.39(6)
O27 Zr5 Cd3 122.99(10)
O26 Zr5 Cd3 124.80(11)
O22 Zr5 Cd3 43.63(8)
O25 Zr5 Cd3 101.10(7)
O23 Zr5 Cd3 46.25(6)
O24 Zr5 Cd3 45.60(6)
Zr6 Zr5 Cd3 60.062(10)
C240 O24 Zr6 131.8(2)
C240 O24 Zr5 120.8(2)
Zr6 O24 Zr5 94.43(9)
C240 O24 Cd3 116.67(19)
Zr6 O24 Cd3 92.02(9)
Zr5 O24 Cd3 91.10(8)
C230 O23 Zr5 132.5(2)
C230 O23 Zr6 121.1(2)
Zr5 O23 Zr6 94.38(9)
C230 O23 Cd3 116.6(2)
Zr5 O23 Cd3 91.28(8)
Zr6 O23 Cd3 90.43(8)
C250 O25 Zr5 129.5(3)
C250 O25 Zr6 131.3(3)
Zr5 O25 Zr6 97.94(9)
C220 O22 Zr5 132.5(3)
C220 O22 Cd3 129.1(3)
Zr5 O22 Cd3 98.22(10)
C280 O28 Zr6 163.3(4)
C290 O29 Zr6 171.8(3)
C210 O21 Zr6 132.5(2)
C210 O21 Cd3 128.5(2)
Zr6 O21 Cd3 98.51(11)
C260 O26 Zr5 166.6(4)
C270 O27 Zr5 171.6(4)
C5 O33 Cd3 91.2(2)
C5 O30 Cd3 91.1(3)
C240 C242 H24A 109.5
C240 C242 H24B 109.5
H24A C242 H24B 109.5
C240 C242 H24C 109.5
H24A C242 H24C 109.5
H24B C242 H24C 109.5
C250 C252 H25A 109.5
C250 C252 H25B 109.5
H25A C252 H25B 109.5
C250 C252 H25C 109.5
H25A C252 H25C 109.5
H25B C252 H25C 109.5
C250 C251 H25D 109.5
C250 C251 H25E 109.5
H25D C251 H25E 109.5
C250 C251 H25F 109.5
H25D C251 H25F 109.5
H25E C251 H25F 109.5
C260 C262 H26A 109.5
C260 C262 H26B 109.5
H26A C262 H26B 109.5
C260 C262 H26C 109.5
H26A C262 H26C 109.5
H26B C262 H26C 109.5
C260 C261 H26D 109.5
C260 C261 H26E 109.5
H26D C261 H26E 109.5
C260 C261 H26F 109.5
H26D C261 H26F 109.5
H26E C261 H26F 109.5
C290 C291 H29A 109.5
C290 C291 H29B 109.5
H29A C291 H29B 109.5
C290 C291 H29C 109.5
H29A C291 H29C 109.5
H29B C291 H29C 109.5
C290 C292 H29D 109.5
C290 C292 H29E 109.5
H29D C292 H29E 109.5
C290 C292 H29F 109.5
H29D C292 H29F 109.5
H29E C292 H29F 109.5
C280 C281 H28A 109.5
C280 C281 H28B 109.5
H28A C281 H28B 109.5
C280 C281 H28C 109.5
H28A C281 H28C 109.5
H28B C281 H28C 109.5
O24 C240 C242 111.0(3)
O24 C240 C241 109.5(3)
C242 C240 C241 111.2(4)
O24 C240 H240 108.4
C242 C240 H240 108.4
C241 C240 H240 108.4
O21 C210 C211 109.8(4)
O21 C210 C212 110.1(4)
C211 C210 C212 112.2(4)
O21 C210 H210 108.2
C211 C210 H210 108.2
C212 C210 H210 108.2
C240 C241 H24D 109.5
C240 C241 H24E 109.5
H24D C241 H24E 109.5
C240 C241 H24F 109.5
H24D C241 H24F 109.5
H24E C241 H24F 109.5
C230 C232 H23A 109.5
C230 C232 H23B 109.5
H23A C232 H23B 109.5
C230 C232 H23C 109.5
H23A C232 H23C 109.5
H23B C232 H23C 109.5
O22 C220 C221 108.8(4)
O22 C220 C222 108.7(4)
C221 C220 C222 111.5(4)
O22 C220 H220 109.3
C221 C220 H220 109.3
C222 C220 H220 109.3
O30 C5 O33 120.8(4)
O30 C5 C6 119.0(5)
O33 C5 C6 120.2(4)
O30 C5 Cd3 60.5(2)
O33 C5 Cd3 60.3(2)
C6 C5 Cd3 178.7(4)
C230 C231 H23D 109.5
C230 C231 H23E 109.5
H23D C231 H23E 109.5
C230 C231 H23F 109.5
H23D C231 H23F 109.5
H23E C231 H23F 109.5
O29 C290 C291 110.4(5)
O29 C290 C292 111.4(5)
C291 C290 C292 115.6(6)
O29 C290 H290 106.2
C291 C290 H290 106.2
C292 C290 H290 106.2
C220 C222 H2AA 109.5
C220 C222 H2BB 109.5
H2AA C222 H2BB 109.5
C220 C222 H2CC 109.5
H2AA C222 H2CC 109.5
H2BB C222 H2CC 109.5
C251 C250 O25 117.0(5)
C251 C250 C252 114.8(7)
O25 C250 C252 112.5(6)
C251 C250 H250 103.4
O25 C250 H250 103.4
C252 C250 H250 103.4
O26 C260 C261 111.4(6)
O26 C260 C262 109.8(6)
C261 C260 C262 110.5(8)
O26 C260 H260 108.4
C261 C260 H260 108.4
C262 C260 H260 108.4
C271 C270 O27 113.0(6)
C271 C270 C272 116.6(6)
O27 C270 C272 106.2(6)
C271 C270 H270 106.8
O27 C270 H270 106.8
C272 C270 H270 106.8
C270 C272 H27A 109.5
C270 C272 H27B 109.5
H27A C272 H27B 109.5
C270 C272 H27C 109.5
H27A C272 H27C 109.5
H27B C272 H27C 109.5
C270 C271 H27D 109.5
C270 C271 H27E 109.5
H27D C271 H27E 109.5
C270 C271 H27F 109.5
H27D C271 H27F 109.5
H27E C271 H27F 109.5
C220 C221 H22D 109.5
C220 C221 H22E 109.5
H22D C221 H22E 109.5
C220 C221 H22F 109.5
H22D C221 H22F 109.5
H22E C221 H22F 109.5
C5 C6 H6A 109.5
C5 C6 H6B 109.5
H6A C6 H6B 109.5
C5 C6 H6C 109.5
H6A C6 H6C 109.5
H6B C6 H6C 109.5
C210 C211 H1A 109.5
C210 C211 H1B 109.5
H1A C211 H1B 109.5
C210 C211 H1C 109.5
H1A C211 H1C 109.5
H1B C211 H1C 109.5
C210 C212 H21D 109.5
C210 C212 H21E 109.5
H21D C212 H21E 109.5
C210 C212 H21F 109.5
H21D C212 H21F 109.5
H21E C212 H21F 109.5
O28 C280 C282 111.8(5)
O28 C280 C281 111.1(4)
C282 C280 C281 117.7(6)
O28 C280 H280 105.0
C282 C280 H280 105.0
C281 C280 H280 105.0
C280 C282 H28D 109.5
C280 C282 H28E 109.5
H28D C282 H28E 109.5
C280 C282 H28F 109.5
H28D C282 H28F 109.5
H28E C282 H28F 109.5
O32 Cd2 O20 57.33(13)
O32 Cd2 O12 115.80(12)
O20 Cd2 O12 107.06(12)
O32 Cd2 O11A 103.54(12)
O20 Cd2 O11A 110.44(12)
O12 Cd2 O11A 136.01(9)
O32 Cd2 O14 120.39(11)
O20 Cd2 O14 176.93(12)
O12 Cd2 O14 71.78(9)
O11A Cd2 O14 71.79(9)
O32 Cd2 O13 172.03(12)
O20 Cd2 O13 117.88(11)
O12 Cd2 O13 71.13(9)
O11A Cd2 O13 71.51(9)
O14 Cd2 O13 64.64(8)
O32 Cd2 C3 28.82(15)
O20 Cd2 C3 28.52(15)
O12 Cd2 C3 115.04(12)
O11A Cd2 C3 108.90(12)
O14 Cd2 C3 149.20(14)
O13 Cd2 C3 145.92(14)
O32 Cd2 Zr3 144.64(10)
O20 Cd2 Zr3 138.00(10)
O12 Cd2 Zr3 38.12(7)
O11A Cd2 Zr3 97.92(6)
O14 Cd2 Zr3 42.34(6)
O13 Cd2 Zr3 43.32(6)
C3 Cd2 Zr3 153.16(11)
O32 Cd2 Zr4 135.91(10)
O20 Cd2 Zr4 139.44(10)
O12 Cd2 Zr4 98.00(7)
O11A Cd2 Zr4 38.01(6)
O14 Cd2 Zr4 43.56(6)
O13 Cd2 Zr4 42.50(6)
C3 Cd2 Zr4 146.85(10)
Zr3 Cd2 Zr4 59.917(10)
O17 Zr4 O16 100.94(13)
O17 Zr4 O11A 99.97(11)
O16 Zr4 O11A 101.12(12)
O17 Zr4 O15 100.37(11)
O16 Zr4 O15 102.92(11)
O11A Zr4 O15 144.72(11)
O17 Zr4 O13 161.53(11)
O16 Zr4 O13 97.27(11)
O11A Zr4 O13 79.34(10)
O15 Zr4 O13 72.36(9)
O17 Zr4 O14 93.38(11)
O16 Zr4 O14 165.54(11)
O11A Zr4 O14 78.14(10)
O15 Zr4 O14 72.17(9)
O13 Zr4 O14 68.33(9)
O17 Zr4 Zr3 120.76(9)
O16 Zr4 Zr3 125.69(9)
O11A Zr4 Zr3 103.80(8)
O15 Zr4 Zr3 40.93(7)
O13 Zr4 Zr3 43.23(6)
O14 Zr4 Zr3 42.30(6)
O17 Zr4 Cd2 122.16(9)
O16 Zr4 Cd2 125.11(9)
O11A Zr4 Cd2 43.78(8)
O15 Zr4 Cd2 100.97(7)
O13 Zr4 Cd2 46.08(6)
O14 Zr4 Cd2 45.50(6)
Zr3 Zr4 Cd2 60.036(10)
O19 Zr3 O18 99.10(13)
O19 Zr3 O12 101.65(12)
O18 Zr3 O12 100.17(13)
O19 Zr3 O15 103.71(12)
O18 Zr3 O15 99.82(12)
O12 Zr3 O15 144.55(10)
O19 Zr3 O14 98.15(11)
O18 Zr3 O14 162.54(12)
O12 Zr3 O14 78.95(10)
O15 Zr3 O14 73.31(9)
O19 Zr3 O13 166.69(11)
O18 Zr3 O13 94.06(11)
O12 Zr3 O13 77.78(10)
O15 Zr3 O13 71.86(9)
O14 Zr3 O13 68.62(8)
O19 Zr3 Zr4 126.48(10)
O18 Zr3 Zr4 121.48(10)
O12 Zr3 Zr4 103.48(8)
O15 Zr3 Zr4 41.12(6)
O14 Zr3 Zr4 43.49(6)
O13 Zr3 Zr4 42.44(6)
O19 Zr3 Cd2 125.31(9)
O18 Zr3 Cd2 123.41(10)
O12 Zr3 Cd2 43.47(7)
O15 Zr3 Cd2 101.17(6)
O14 Zr3 Cd2 45.47(6)
O13 Zr3 Cd2 46.10(6)
Zr4 Zr3 Cd2 60.047(10)
C150 O15 Zr3 133.7(3)
C150 O15 Zr4 128.4(3)
Zr3 O15 Zr4 97.94(9)
C120 O12 Zr3 133.6(2)
C120 O12 Cd2 127.7(2)
Zr3 O12 Cd2 98.41(11)
C140 O14 Zr3 133.3(2)
C140 O14 Zr4 120.2(2)
Zr3 O14 Zr4 94.22(9)
C140 O14 Cd2 115.7(2)
Zr3 O14 Cd2 92.19(9)
Zr4 O14 Cd2 90.94(8)
C130 O13 Zr4 132.4(2)
C130 O13 Zr3 121.9(2)
Zr4 O13 Zr3 94.33(9)
C130 O13 Cd2 115.5(2)
Zr4 O13 Cd2 91.42(8)
Zr3 O13 Cd2 90.58(9)
C110 O11A Zr4 130.8(3)
C110 O11A Cd2 130.7(3)
Zr4 O11A Cd2 98.21(10)
C170 O17 Zr4 171.9(3)
C160 O16 Zr4 167.4(3)
C180 O18 Zr3 172.0(4)
C190 O19 Zr3 171.2(4)
C3 O32 Cd2 90.8(3)
C3 O20 Cd2 90.5(3)
C180 C182 H18A 109.5
C180 C182 H18B 109.5
H18A C182 H18B 109.5
C180 C182 H18C 109.5
H18A C182 H18C 109.5
H18B C182 H18C 109.5
C150 C151 H15A 109.5
C150 C151 H15B 109.5
H15A C151 H15B 109.5
C150 C151 H15C 109.5
H15A C151 H15C 109.5
H15B C151 H15C 109.5
C150 C152 H15D 109.5
C150 C152 H15E 109.5
H15D C152 H15E 109.5
C150 C152 H15F 109.5
H15D C152 H15F 109.5
H15E C152 H15F 109.5
C190 C192 H19A 109.5
C190 C192 H19B 109.5
H19A C192 H19B 109.5
C190 C192 H19C 109.5
H19A C192 H19C 109.5
H19B C192 H19C 109.5
C190 C191 H19D 109.5
C190 C191 H19E 109.5
H19D C191 H19E 109.5
C190 C191 H19F 109.5
H19D C191 H19F 109.5
H19E C191 H19F 109.5
C160 C162 H16A 109.5
C160 C162 H16B 109.5
H16A C162 H16B 109.5
C160 C162 H16C 109.5
H16A C162 H16C 109.5
H16B C162 H16C 109.5
C140 C141 H14A 109.5
C140 C141 H14B 109.5
H14A C141 H14B 109.5
C140 C141 H14C 109.5
H14A C141 H14C 109.5
H14B C141 H14C 109.5
O14 C140 C142 110.4(4)
O14 C140 C141 111.1(3)
C142 C140 C141 111.4(4)
O14 C140 H140 107.9
C142 C140 H140 107.9
C141 C140 H140 107.9
O13 C130 C131 109.7(3)
O13 C130 C132 111.2(4)
C131 C130 C132 112.0(4)
O13 C130 H130 107.9
C131 C130 H130 107.9
C132 C130 H130 107.9
C130 C132 H13A 109.5
C130 C132 H13B 109.5
H13A C132 H13B 109.5
C130 C132 H13C 109.5
H13A C132 H13C 109.5
H13B C132 H13C 109.5
O12 C120 C121 109.6(4)
O12 C120 C122 109.4(4)
C121 C120 C122 110.7(4)
O12 C120 H120 109.0
C121 C120 H120 109.0
C122 C120 H120 109.0
O20 C3 O32 121.3(4)
O20 C3 C4 119.4(5)
O32 C3 C4 119.3(5)
O20 C3 Cd2 61.0(2)
O32 C3 Cd2 60.3(2)
C4 C3 Cd2 177.9(4)
O11A C110 C111 109.9(4)
O11A C110 C112 109.2(4)
C111 C110 C112 112.2(4)
O11A C110 H110 108.5
C111 C110 H110 108.5
C112 C110 H110 108.5
C130 C131 H13D 109.5
C130 C131 H13E 109.5
H13D C131 H13E 109.5
C130 C131 H13F 109.5
H13D C131 H13F 109.5
H13E C131 H13F 109.5
C140 C142 H14D 109.5
C140 C142 H14E 109.5
H14D C142 H14E 109.5
C140 C142 H14F 109.5
H14D C142 H14F 109.5
H14E C142 H14F 109.5
C110 C112 H3A 109.5
C110 C112 H3B 109.5
H3A C112 H3B 109.5
C110 C112 H3C 109.5
H3A C112 H3C 109.5
H3B C112 H3C 109.5
O17 C170 C171 110.2(4)
O17 C170 C172 110.0(4)
C171 C170 C172 113.0(5)
O17 C170 H170 107.8
C171 C170 H170 107.8
C172 C170 H170 107.8
C120 C121 H4AA 109.5
C120 C121 H4BB 109.5
H4AA C121 H4BB 109.5
C120 C121 H4CC 109.5
H4AA C121 H4CC 109.5
H4BB C121 H4CC 109.5
C170 C171 H17A 109.5
C170 C171 H17B 109.5
H17A C171 H17B 109.5
C170 C171 H17C 109.5
H17A C171 H17C 109.5
H17B C171 H17C 109.5
C170 C172 H17D 109.5
C170 C172 H17E 109.5
H17D C172 H17E 109.5
C170 C172 H17F 109.5
H17D C172 H17F 109.5
H17E C172 H17F 109.5
C110 C111 H11D 109.5
C110 C111 H11E 109.5
H11D C111 H11E 109.5
C110 C111 H11F 109.5
H11D C111 H11F 109.5
H11E C111 H11F 109.5
C3 C4 H4A 109.5
C3 C4 H4B 109.5
H4A C4 H4B 109.5
C3 C4 H4C 109.5
H4A C4 H4C 109.5
H4B C4 H4C 109.5
C120 C122 H12D 109.5
C120 C122 H12E 109.5
H12D C122 H12E 109.5
C120 C122 H12F 109.5
H12D C122 H12F 109.5
H12E C122 H12F 109.5
C181 C180 O18 121.0(8)
C181 C180 C182 122.7(8)
O18 C180 C182 112.9(5)
C181 C180 H180 96.2
O18 C180 H180 96.2
C182 C180 H180 96.2
C191 C190 O19 112.3(7)
C191 C190 C192 114.0(8)
O19 C190 C192 112.5(5)
C191 C190 H190 105.7
O19 C190 H190 105.7
C192 C190 H190 105.7
C151 C150 C152 118.7(6)
C151 C150 O15 115.7(6)
C152 C150 O15 115.8(6)
C151 C150 H150 100.6
C152 C150 H150 100.6
O15 C150 H150 100.6
O16 C160 C162 111.1(5)
O16 C160 C161 109.6(5)
C162 C160 C161 113.0(6)
O16 C160 H160 107.6
C162 C160 H160 107.6
C161 C160 H160 107.6
C160 C161 H16D 109.5
C160 C161 H16E 109.5
H16D C161 H16E 109.5
C160 C161 H16F 109.5
H16D C161 H16F 109.5
H16E C161 H16F 109.5
O10 Cd1 O11 57.26(12)
O10 Cd1 O2 112.73(12)
O11 Cd1 O2 110.59(12)
O10 Cd1 O1 104.49(13)
O11 Cd1 O1 107.62(12)
O2 Cd1 O1 136.76(9)
O10 Cd1 O4 173.16(11)
O11 Cd1 O4 117.06(10)
O2 Cd1 O4 72.22(9)
O1 Cd1 O4 72.93(9)
O10 Cd1 O3 120.67(11)
O11 Cd1 O3 177.33(12)
O2 Cd1 O3 71.58(9)
O1 Cd1 O3 70.92(9)
O4 Cd1 O3 64.87(8)
O10 Cd1 C1 28.58(14)
O11 Cd1 C1 28.72(14)
O2 Cd1 C1 115.96(13)
O1 Cd1 C1 107.27(13)
O4 Cd1 C1 145.49(13)
O3 Cd1 C1 149.12(13)
O10 Cd1 Zr1 137.44(10)
O11 Cd1 Zr1 136.66(9)
O2 Cd1 Zr1 98.58(6)
O1 Cd1 Zr1 38.28(7)
O4 Cd1 Zr1 43.04(6)
O3 Cd1 Zr1 43.25(6)
C1 Cd1 Zr1 145.42(11)
O10 Cd1 Zr2 143.44(10)
O11 Cd1 Zr2 139.74(10)
O2 Cd1 Zr2 38.35(6)
O1 Cd1 Zr2 98.46(7)
O4 Cd1 Zr2 43.22(6)
O3 Cd1 Zr2 42.91(6)
C1 Cd1 Zr2 154.26(11)
Zr1 Cd1 Zr2 60.232(10)
O8 Zr1 O9 99.37(14)
O8 Zr1 O1 100.61(13)
O9 Zr1 O1 100.59(13)
O8 Zr1 O5 100.30(12)
O9 Zr1 O5 103.60(13)
O1 Zr1 O5 144.76(10)
O8 Zr1 O4 164.09(12)
O9 Zr1 O4 96.07(11)
O1 Zr1 O4 80.18(10)
O5 Zr1 O4 72.16(9)
O8 Zr1 O3 95.73(12)
O9 Zr1 O3 164.78(12)
O1 Zr1 O3 78.34(10)
O5 Zr1 O3 71.60(10)
O4 Zr1 O3 68.74(9)
O8 Zr1 Cd1 125.53(10)
O9 Zr1 Cd1 123.20(10)
O1 Zr1 Cd1 44.24(8)
O5 Zr1 Cd1 100.62(6)
O4 Zr1 Cd1 45.64(6)
O3 Zr1 Cd1 46.44(6)
O8 Zr1 Zr2 122.76(10)
O9 Zr1 Zr2 124.88(10)
O1 Zr1 Zr2 104.12(8)
O5 Zr1 Zr2 40.68(6)
O4 Zr1 Zr2 42.92(6)
O3 Zr1 Zr2 42.60(7)
Cd1 Zr1 Zr2 59.943(10)
O7 Zr2 O6 100.07(13)
O7 Zr2 O2 100.85(12)
O6 Zr2 O2 100.17(12)
O7 Zr2 O5 102.13(12)
O6 Zr2 O5 102.33(12)
O2 Zr2 O5 144.24(11)
O7 Zr2 O3 95.92(12)
O6 Zr2 O3 163.88(11)
O2 Zr2 O3 78.63(10)
O5 Zr2 O3 72.08(10)
O7 Zr2 O4 164.60(12)
O6 Zr2 O4 95.18(11)
O2 Zr2 O4 78.40(10)
O5 Zr2 O4 72.22(9)
O3 Zr2 O4 68.77(9)
O7 Zr2 Cd1 124.60(10)
O6 Zr2 Cd1 122.93(9)
O2 Zr2 Cd1 43.42(8)
O5 Zr2 Cd1 100.82(7)
O3 Zr2 Cd1 46.37(6)
O4 Zr2 Cd1 45.57(6)
O7 Zr2 Zr1 124.24(9)
O6 Zr2 Zr1 123.56(9)
O2 Zr2 Zr1 103.24(8)
O5 Zr2 Zr1 41.00(7)
O3 Zr2 Zr1 42.87(6)
O4 Zr2 Zr1 42.68(6)
Cd1 Zr2 Zr1 59.825(10)
C40 O4 Zr1 130.9(2)
C40 O4 Zr2 121.1(2)
Zr1 O4 Zr2 94.40(9)
C40 O4 Cd1 117.9(2)
Zr1 O4 Cd1 91.32(9)
Zr2 O4 Cd1 91.21(9)
C30 O3 Zr2 126.4(3)
C30 O3 Zr1 128.3(3)
Zr2 O3 Zr1 94.53(10)
C30 O3 Cd1 115.8(2)
Zr2 O3 Cd1 90.72(9)
Zr1 O3 Cd1 90.30(9)
C50 O5 Zr2 133.3(3)
C50 O5 Zr1 128.4(3)
Zr2 O5 Zr1 98.32(9)
C10 O1 Zr1 132.5(2)
C10 O1 Cd1 130.1(2)
Zr1 O1 Cd1 97.48(11)
C20 O2 Zr2 134.0(3)
C20 O2 Cd1 127.8(3)
Zr2 O2 Cd1 98.23(10)
C90 O9 Zr1 174.0(4)
C80 O8 Zr1 172.2(4)
C60 O6 Zr2 176.7(3)
C70 O7 Zr2 167.0(3)
C1 O11 Cd1 90.3(3)
C1 O10 Cd1 90.5(3)
O9 C90 C91 111.5(7)
O9 C90 C92 111.3(6)
C91 C90 C92 113.6(7)
O9 C90 H90 106.7
C91 C90 H90 106.7
C92 C90 H90 106.7
C90 C91 H91A 109.5
C90 C91 H91B 109.5
H91A C91 H91B 109.5
C90 C91 H91C 109.5
H91A C91 H91C 109.5
H91B C91 H91C 109.5
C90 C92 H92A 109.5
C90 C92 H92B 109.5
H92A C92 H92B 109.5
C90 C92 H92C 109.5
H92A C92 H92C 109.5
H92B C92 H92C 109.5
C80 C82 H82A 109.5
C80 C82 H82B 109.5
H82A C82 H82B 109.5
C80 C82 H82C 109.5
H82A C82 H82C 109.5
H82B C82 H82C 109.5
C80 C81 H81A 109.5
C80 C81 H81B 109.5
H81A C81 H81B 109.5
C80 C81 H81C 109.5
H81A C81 H81C 109.5
H81B C81 H81C 109.5
C30 C32 H32A 109.5
C30 C32 H32B 109.5
H32A C32 H32B 109.5
C30 C32 H32C 109.5
H32A C32 H32C 109.5
H32B C32 H32C 109.5
C50 C52 H52A 109.5
C50 C52 H52B 109.5
H52A C52 H52B 109.5
C50 C52 H52C 109.5
H52A C52 H52C 109.5
H52B C52 H52C 109.5
C60 C61 H61A 109.5
C60 C61 H61B 109.5
H61A C61 H61B 109.5
C60 C61 H61C 109.5
H61A C61 H61C 109.5
H61B C61 H61C 109.5
C60 C62 H62A 109.5
C60 C62 H62B 109.5
H62A C62 H62B 109.5
C60 C62 H62C 109.5
H62A C62 H62C 109.5
H62B C62 H62C 109.5
O4 C40 C42 110.3(3)
O4 C40 C41 111.2(3)
C42 C40 C41 111.3(4)
O4 C40 H40 108.0
C42 C40 H40 108.0
C41 C40 H40 108.0
C40 C41 H41A 109.5
C40 C41 H41B 109.5
H41A C41 H41B 109.5
C40 C41 H41C 109.5
H41A C41 H41C 109.5
H41B C41 H41C 109.5
O1 C10 C12 110.0(4)
O1 C10 C11 109.5(4)
C12 C10 C11 111.8(4)
O1 C10 H10 108.5
C12 C10 H10 108.5
C11 C10 H10 108.5
C40 C42 H42A 109.5
C40 C42 H42B 109.5
H42A C42 H42B 109.5
C40 C42 H42C 109.5
H42A C42 H42C 109.5
H42B C42 H42C 109.5
O2 C20 C22 109.8(4)
O2 C20 C21 109.7(4)
C22 C20 C21 111.7(5)
O2 C20 H20 108.5
C22 C20 H20 108.5
C21 C20 H20 108.5
O10 C1 O11 121.8(4)
O10 C1 C2 119.5(5)
O11 C1 C2 118.7(5)
O10 C1 Cd1 60.9(2)
O11 C1 Cd1 61.0(2)
C2 C1 Cd1 175.6(4)
C10 C11 H11A 109.5
C10 C11 H11B 109.5
H11A C11 H11B 109.5
C10 C11 H11C 109.5
H11A C11 H11C 109.5
H11B C11 H11C 109.5
O7 C70 C72 110.0(4)
O7 C70 C71 108.3(4)
C72 C70 C71 108.7(6)
O7 C70 H70 109.9
C72 C70 H70 109.9
C71 C70 H70 109.9
C1 C2 H2A 109.5
C1 C2 H2B 109.5
H2A C2 H2B 109.5
C1 C2 H2C 109.5
H2A C2 H2C 109.5
H2B C2 H2C 109.5
C10 C12 H12A 109.5
C10 C12 H12B 109.5
H12A C12 H12B 109.5
C10 C12 H12C 109.5
H12A C12 H12C 109.5
H12B C12 H12C 109.5
O8 C80 C82 111.8(6)
O8 C80 C81 113.0(5)
C82 C80 C81 112.7(8)
O8 C80 H80 106.2
C82 C80 H80 106.2
C81 C80 H80 106.2
C51 C50 O5 124.1(10)
C51 C50 C52 111.2(10)
O5 C50 C52 111.4(6)
C51 C50 H50 102.2
O5 C50 H50 102.2
C52 C50 H50 102.2
C20 C21 H21A 109.5
C20 C21 H21B 109.5
H21A C21 H21B 109.5
C20 C21 H21C 109.5
H21A C21 H21C 109.5
H21B C21 H21C 109.5
C20 C22 H22A 109.5
C20 C22 H22B 109.5
H22A C22 H22B 109.5
C20 C22 H22C 109.5
H22A C22 H22C 109.5
H22B C22 H22C 109.5
C70 C72 H72A 109.5
C70 C72 H72B 109.5
H72A C72 H72B 109.5
C70 C72 H72C 109.5
H72A C72 H72C 109.5
H72B C72 H72C 109.5
O6 C60 C61 112.3(5)
O6 C60 C62 111.5(5)
C61 C60 C62 116.8(8)
O6 C60 H60 105.0
C61 C60 H60 105.0
C62 C60 H60 105.0
C70 C71 H71A 109.5
C70 C71 H71B 109.5
H71A C71 H71B 109.5
C70 C71 H71C 109.5
H71A C71 H71C 109.5
H71B C71 H71C 109.5
C31 C30 O3 122.2(6)
C31 C30 C32 122.3(6)
O3 C30 C32 111.6(4)
C31 C30 H30 96.6
O3 C30 H30 96.6
C32 C30 H30 96.6
O23 C230 C231 110.4(4)
O23 C230 C232 110.7(4)
C231 C230 C232 111.4(4)
O23 C230 H230 108.1
C231 C230 H230 108.1
C232 C230 H230 108.1
C50 C51 H51A 109.5
C50 C51 H51B 109.5
H51A C51 H51B 109.5
C50 C51 H51C 109.5
H51A C51 H51C 109.5
H51B C51 H51C 109.5
C30 C31 H31A 109.5
C30 C31 H31B 109.5
H31A C31 H31B 109.5
C30 C31 H31C 109.5
H31A C31 H31C 109.5
H31B C31 H31C 109.5
C180 C181 H18D 109.5
C180 C181 H18E 109.5
H18D C181 H18E 109.5
C180 C181 H18F 109.5
H18D C181 H18F 109.5
H18E C181 H18F 109.5

loop_
_geom_bond_atom_site_label_1
_geom_bond_atom_site_label_2
_geom_bond_distance
Cd3 O33 2.276(3)
Cd3 O30 2.280(3)
Cd3 O21 2.301(3)
Cd3 O22 2.306(3)
Cd3 O24 2.364(2)
Cd3 O23 2.390(2)
Cd3 C5 2.620(4)
Cd3 Zr5 3.3084(5)
Cd3 Zr6 3.3107(4)
Zr6 O29 1.920(3)
Zr6 O28 1.923(3)
Zr6 O21 2.064(3)
Zr6 O25 2.193(3)
Zr6 O24 2.236(2)
Zr6 O23 2.273(2)
Zr6 Zr5 3.3069(5)
Zr5 O27 1.920(3)
Zr5 O26 1.926(3)
Zr5 O22 2.065(2)
Zr5 O25 2.191(2)
Zr5 O23 2.234(3)
Zr5 O24 2.270(3)
O24 C240 1.448(4)
O23 C230 1.444(5)
O25 C250 1.407(5)
O22 C220 1.417(5)
O28 C280 1.414(5)
O29 C290 1.412(5)
O21 C210 1.426(5)
O26 C260 1.410(6)
O27 C270 1.443(7)
O33 C5 1.249(6)
O30 C5 1.246(5)
C242 C240 1.516(5)
C242 H24A 0.9600
C242 H24B 0.9600
C242 H24C 0.9600
C252 C250 1.418(11)
C252 H25A 0.9600
C252 H25B 0.9600
C252 H25C 0.9600
C251 C250 1.370(8)
C251 H25D 0.9600
C251 H25E 0.9600
C251 H25F 0.9600
C262 C260 1.504(12)
C262 H26A 0.9600
C262 H26B 0.9600
C262 H26C 0.9600
C261 C260 1.479(10)
C261 H26D 0.9600
C261 H26E 0.9600
C261 H26F 0.9600
C291 C290 1.432(9)
C291 H29A 0.9600
C291 H29B 0.9600
C291 H29C 0.9600
C292 C290 1.479(8)
C292 H29D 0.9600
C292 H29E 0.9600
C292 H29F 0.9600
C281 C280 1.479(8)
C281 H28A 0.9600
C281 H28B 0.9600
C281 H28C 0.9600
C240 C241 1.516(6)
C240 H240 0.9800
C210 C211 1.494(6)
C210 C212 1.504(7)
C210 H210 0.9800
C241 H24D 0.9600
C241 H24E 0.9600
C241 H24F 0.9600
C232 C230 1.520(6)
C232 H23A 0.9600
C232 H23B 0.9600
C232 H23C 0.9600
C220 C221 1.511(7)
C220 C222 1.524(7)
C220 H220 0.9800
C5 C6 1.500(6)
C231 C230 1.494(6)
C231 H23D 0.9600
C231 H23E 0.9600
C231 H23F 0.9600
C290 H290 0.9800
C222 H2AA 0.9600
C222 H2BB 0.9600
C222 H2CC 0.9600
C250 H250 0.9800
C260 H260 0.9800
C270 C271 1.399(10)
C270 C272 1.540(10)
C270 H270 0.9800
C272 H27A 0.9600
C272 H27B 0.9600
C272 H27C 0.9600
C271 H27D 0.9600
C271 H27E 0.9600
C271 H27F 0.9600
C221 H22D 0.9600
C221 H22E 0.9600
C221 H22F 0.9600
C6 H6A 0.9600
C6 H6B 0.9600
C6 H6C 0.9600
C211 H1A 0.9600
C211 H1B 0.9600
C211 H1C 0.9600
C212 H21D 0.9600
C212 H21E 0.9600
C212 H21F 0.9600
C280 C282 1.450(8)
C280 H280 0.9800
C282 H28D 0.9600
C282 H28E 0.9600
C282 H28F 0.9600
Cd2 O32 2.271(3)
Cd2 O20 2.285(3)
Cd2 O12 2.301(3)
Cd2 O11A 2.313(3)
Cd2 O14 2.361(2)
Cd2 O13 2.384(2)
Cd2 C3 2.614(4)
Cd2 Zr3 3.3091(4)
Cd2 Zr4 3.3095(4)
Zr4 O17 1.923(3)
Zr4 O16 1.924(3)
Zr4 O11A 2.059(2)
Zr4 O15 2.195(2)
Zr4 O13 2.237(3)
Zr4 O14 2.281(3)
Zr4 Zr3 3.3051(5)
Zr3 O19 1.915(3)
Zr3 O18 1.922(3)
Zr3 O12 2.065(3)
Zr3 O15 2.186(3)
Zr3 O14 2.230(2)
Zr3 O13 2.270(2)
O15 C150 1.404(5)
O12 C120 1.418(5)
O14 C140 1.437(4)
O13 C130 1.447(5)
O11A C110 1.419(4)
O17 C170 1.412(5)
O16 C160 1.406(5)
O18 C180 1.407(6)
O19 C190 1.416(6)
O32 C3 1.260(6)
O20 C3 1.248(6)
C182 C180 1.448(11)
C182 H18A 0.9600
C182 H18B 0.9600
C182 H18C 0.9600
C151 C150 1.388(10)
C151 H15A 0.9600
C151 H15B 0.9600
C151 H15C 0.9600
C152 C150 1.404(9)
C152 H15D 0.9600
C152 H15E 0.9600
C152 H15F 0.9600
C192 C190 1.435(10)
C192 H19A 0.9600
C192 H19B 0.9600
C192 H19C 0.9600
C191 C190 1.396(10)
C191 H19D 0.9600
C191 H19E 0.9600
C191 H19F 0.9600
C162 C160 1.465(9)
C162 H16A 0.9600
C162 H16B 0.9600
C162 H16C 0.9600
C141 C140 1.513(5)
C141 H14A 0.9600
C141 H14B 0.9600
C141 H14C 0.9600
C140 C142 1.506(6)
C140 H140 0.9800
C130 C131 1.498(6)
C130 C132 1.509(6)
C130 H130 0.9800
C132 H13A 0.9600
C132 H13B 0.9600
C132 H13C 0.9600
C120 C121 1.503(7)
C120 C122 1.510(7)
C120 H120 0.9800
C3 C4 1.512(6)
C110 C111 1.501(6)
C110 C112 1.502(7)
C110 H110 0.9800
C131 H13D 0.9600
C131 H13E 0.9600
C131 H13F 0.9600
C142 H14D 0.9600
C142 H14E 0.9600
C142 H14F 0.9600
C112 H3A 0.9600
C112 H3B 0.9600
C112 H3C 0.9600
C170 C171 1.489(7)
C170 C172 1.500(7)
C170 H170 0.9800
C121 H4AA 0.9600
C121 H4BB 0.9600
C121 H4CC 0.9600
C171 H17A 0.9600
C171 H17B 0.9600
C171 H17C 0.9600
C172 H17D 0.9600
C172 H17E 0.9600
C172 H17F 0.9600
C111 H11D 0.9600
C111 H11E 0.9600
C111 H11F 0.9600
C4 H4A 0.9600
C4 H4B 0.9600
C4 H4C 0.9600
C122 H12D 0.9600
C122 H12E 0.9600
C122 H12F 0.9600
C180 C181 1.173(14)
C180 H180 0.9800
C190 H190 0.9800
C150 H150 0.9800
C160 C161 1.501(8)
C160 H160 0.9800
C161 H16D 0.9600
C161 H16E 0.9600
C161 H16F 0.9600
Cd1 O10 2.274(3)
Cd1 O11 2.277(3)
Cd1 O2 2.292(3)
Cd1 O1 2.320(3)
Cd1 O4 2.358(2)
Cd1 O3 2.390(2)
Cd1 C1 2.603(4)
Cd1 Zr1 3.2972(4)
Cd1 Zr2 3.3011(4)
Zr1 O8 1.923(3)
Zr1 O9 1.923(3)
Zr1 O1 2.060(3)
Zr1 O5 2.195(3)
Zr1 O4 2.251(2)
Zr1 O3 2.259(3)
Zr1 Zr2 3.3108(5)
Zr2 O7 1.919(3)
Zr2 O6 1.927(3)
Zr2 O2 2.070(2)
Zr2 O5 2.181(2)
Zr2 O3 2.248(3)
Zr2 O4 2.261(3)
O4 C40 1.449(4)
O3 C30 1.446(5)
O5 C50 1.415(5)
O1 C10 1.430(5)
O2 C20 1.413(5)
O9 C90 1.418(6)
O8 C80 1.401(5)
O6 C60 1.411(6)
O7 C70 1.410(5)
O11 C1 1.251(6)
O10 C1 1.245(6)
C90 C91 1.427(10)
C90 C92 1.466(11)
C90 H90 0.9800
C91 H91A 0.9600
C91 H91B 0.9600
C91 H91C 0.9600
C92 H92A 0.9600
C92 H92B 0.9600
C92 H92C 0.9600
C82 C80 1.419(11)
C82 H82A 0.9600
C82 H82B 0.9600
C82 H82C 0.9600
C81 C80 1.441(9)
C81 H81A 0.9600
C81 H81B 0.9600
C81 H81C 0.9600
C32 C30 1.501(6)
C32 H32A 0.9600
C32 H32B 0.9600
C32 H32C 0.9600
C52 C50 1.432(12)
C52 H52A 0.9600
C52 H52B 0.9600
C52 H52C 0.9600
C61 C60 1.430(9)
C61 H61A 0.9600
C61 H61B 0.9600
C61 H61C 0.9600
C62 C60 1.434(9)
C62 H62A 0.9600
C62 H62B 0.9600
C62 H62C 0.9600
C40 C42 1.511(6)
C40 C41 1.514(6)
C40 H40 0.9800
C41 H41A 0.9600
C41 H41B 0.9600
C41 H41C 0.9600
C10 C12 1.499(7)
C10 C11 1.503(7)
C10 H10 0.9800
C42 H42A 0.9600
C42 H42B 0.9600
C42 H42C 0.9600
C20 C22 1.491(7)
C20 C21 1.502(8)
C20 H20 0.9800
C1 C2 1.504(6)
C11 H11A 0.9600
C11 H11B 0.9600
C11 H11C 0.9600
C70 C72 1.522(8)
C70 C71 1.546(9)
C70 H70 0.9800
C2 H2A 0.9600
C2 H2B 0.9600
C2 H2C 0.9600
C12 H12A 0.9600
C12 H12B 0.9600
C12 H12C 0.9600
C80 H80 0.9800
C50 C51 1.127(18)
C50 H50 0.9800
C21 H21A 0.9600
C21 H21B 0.9600
C21 H21C 0.9600
C22 H22A 0.9600
C22 H22B 0.9600
C22 H22C 0.9600
C72 H72A 0.9600
C72 H72B 0.9600
C72 H72C 0.9600
C60 H60 0.9800
C71 H71A 0.9600
C71 H71B 0.9600
C71 H71C 0.9600
C30 C31 1.172(12)
C30 H30 0.9800
C230 H230 0.9800
C51 H51A 0.9600
C51 H51B 0.9600
C51 H51C 0.9600
C31 H31A 0.9600
C31 H31B 0.9600
C31 H31C 0.9600
C181 H18D 0.9600
C181 H18E 0.9600
C181 H18F 0.9600

loop_
_geom_torsion_atom_site_label_1
_geom_torsion_atom_site_label_2
_geom_torsion_atom_site_label_3
_geom_torsion_atom_site_label_4
_geom_torsion
O33 Cd3 Zr6 O29 22.9(2)
O30 Cd3 Zr6 O29 114.83(18)
O21 Cd3 Zr6 O29 67.92(16)
O22 Cd3 Zr6 O29 -112.69(14)
O24 Cd3 Zr6 O29 -61.82(15)
O23 Cd3 Zr6 O29 -165.07(15)
C5 Cd3 Zr6 O29 72.2(2)
Zr5 Cd3 Zr6 O29 -114.01(12)
O33 Cd3 Zr6 O28 -111.1(2)
O30 Cd3 Zr6 O28 -19.10(18)
O21 Cd3 Zr6 O28 -66.01(17)
O22 Cd3 Zr6 O28 113.38(14)
O24 Cd3 Zr6 O28 164.25(15)
O23 Cd3 Zr6 O28 61.00(15)
C5 Cd3 Zr6 O28 -61.8(2)
Zr5 Cd3 Zr6 O28 112.06(12)
O33 Cd3 Zr6 O21 -45.05(19)
O30 Cd3 Zr6 O21 46.91(18)
O22 Cd3 Zr6 O21 179.39(13)
O24 Cd3 Zr6 O21 -129.74(14)
O23 Cd3 Zr6 O21 127.01(14)
C5 Cd3 Zr6 O21 4.3(2)
Zr5 Cd3 Zr6 O21 178.07(11)
O33 Cd3 Zr6 O25 137.66(17)
O30 Cd3 Zr6 O25 -130.38(15)
O21 Cd3 Zr6 O25 -177.29(14)
O22 Cd3 Zr6 O25 2.09(10)
O24 Cd3 Zr6 O25 52.97(12)
O23 Cd3 Zr6 O25 -50.28(12)
C5 Cd3 Zr6 O25 -173.0(2)
Zr5 Cd3 Zr6 O25 0.78(7)
O33 Cd3 Zr6 O24 84.69(18)
O30 Cd3 Zr6 O24 176.65(16)
O21 Cd3 Zr6 O24 129.74(14)
O22 Cd3 Zr6 O24 -50.87(11)
O23 Cd3 Zr6 O24 -103.25(13)
C5 Cd3 Zr6 O24 134.0(2)
Zr5 Cd3 Zr6 O24 -52.19(9)
O33 Cd3 Zr6 O23 -172.06(18)
O30 Cd3 Zr6 O23 -80.10(16)
O21 Cd3 Zr6 O23 -127.01(14)
O22 Cd3 Zr6 O23 52.37(12)
O24 Cd3 Zr6 O23 103.25(13)
C5 Cd3 Zr6 O23 -122.8(2)
Zr5 Cd3 Zr6 O23 51.06(9)
O33 Cd3 Zr6 Zr5 136.88(16)
O30 Cd3 Zr6 Zr5 -131.16(13)
O21 Cd3 Zr6 Zr5 -178.07(11)
O22 Cd3 Zr6 Zr5 1.32(7)
O24 Cd3 Zr6 Zr5 52.19(9)
O23 Cd3 Zr6 Zr5 -51.06(9)
C5 Cd3 Zr6 Zr5 -173.8(2)
O29 Zr6 Zr5 O27 1.12(16)
O28 Zr6 Zr5 O27 135.24(16)
O21 Zr6 Zr5 O27 -114.17(14)
O25 Zr6 Zr5 O27 68.36(16)
O24 Zr6 Zr5 O27 -57.33(15)
O23 Zr6 Zr5 O27 -169.26(14)
Cd3 Zr6 Zr5 O27 -112.80(12)
O29 Zr6 Zr5 O26 -132.72(17)
O28 Zr6 Zr5 O26 1.40(17)
O21 Zr6 Zr5 O26 111.99(15)
O25 Zr6 Zr5 O26 -65.48(17)
O24 Zr6 Zr5 O26 168.83(16)
O23 Zr6 Zr5 O26 56.89(16)
Cd3 Zr6 Zr5 O26 113.36(13)
O29 Zr6 Zr5 O22 112.43(13)
O28 Zr6 Zr5 O22 -113.46(14)
O21 Zr6 Zr5 O22 -2.86(12)
O25 Zr6 Zr5 O22 179.67(14)
O24 Zr6 Zr5 O22 53.98(12)
O23 Zr6 Zr5 O22 -57.96(12)
Cd3 Zr6 Zr5 O22 -1.50(8)
O29 Zr6 Zr5 O25 -67.24(15)
O28 Zr6 Zr5 O25 66.88(16)
O21 Zr6 Zr5 O25 177.47(14)
O24 Zr6 Zr5 O25 -125.69(14)
O23 Zr6 Zr5 O25 122.38(14)
Cd3 Zr6 Zr5 O25 178.84(11)
O29 Zr6 Zr5 O23 170.38(14)
O28 Zr6 Zr5 O23 -55.50(14)
O21 Zr6 Zr5 O23 55.10(12)
O25 Zr6 Zr5 O23 -122.38(14)
O24 Zr6 Zr5 O23 111.94(12)
Cd3 Zr6 Zr5 O23 56.46(8)
O29 Zr6 Zr5 O24 58.45(14)
O28 Zr6 Zr5 O24 -167.43(14)
O21 Zr6 Zr5 O24 -56.84(12)
O25 Zr6 Zr5 O24 125.69(14)
O23 Zr6 Zr5 O24 -111.94(12)
Cd3 Zr6 Zr5 O24 -55.47(9)
O29 Zr6 Zr5 Cd3 113.92(11)
O28 Zr6 Zr5 Cd3 -111.96(11)
O21 Zr6 Zr5 Cd3 -1.36(8)
O25 Zr6 Zr5 Cd3 -178.84(11)
O24 Zr6 Zr5 Cd3 55.47(9)
O23 Zr6 Zr5 Cd3 -56.46(8)
O33 Cd3 Zr5 O27 -27.26(18)
O30 Cd3 Zr5 O27 -123.9(2)
O21 Cd3 Zr5 O27 110.63(13)
O22 Cd3 Zr5 O27 -68.46(16)
O24 Cd3 Zr5 O27 58.40(14)
O23 Cd3 Zr5 O27 161.69(14)
C5 Cd3 Zr5 O27 -77.5(3)
Zr6 Cd3 Zr5 O27 109.43(11)
O33 Cd3 Zr5 O26 108.32(19)
O30 Cd3 Zr5 O26 11.7(2)
O21 Cd3 Zr5 O26 -113.79(13)
O22 Cd3 Zr5 O26 67.12(16)
O24 Cd3 Zr5 O26 -166.01(14)
O23 Cd3 Zr5 O26 -62.72(14)
C5 Cd3 Zr5 O26 58.1(3)
Zr6 Cd3 Zr5 O26 -114.99(11)
O33 Cd3 Zr5 O22 41.20(19)
O30 Cd3 Zr5 O22 -55.4(2)
O21 Cd3 Zr5 O22 179.09(14)
O24 Cd3 Zr5 O22 126.87(14)
O23 Cd3 Zr5 O22 -129.84(14)
C5 Cd3 Zr5 O22 -9.0(3)
Zr6 Cd3 Zr5 O22 177.89(12)
O33 Cd3 Zr5 O25 -137.47(16)
O30 Cd3 Zr5 O25 125.88(18)
O21 Cd3 Zr5 O25 0.42(10)
O22 Cd3 Zr5 O25 -178.67(14)
O24 Cd3 Zr5 O25 -51.80(11)
O23 Cd3 Zr5 O25 51.49(11)
C5 Cd3 Zr5 O25 172.3(2)
Zr6 Cd3 Zr5 O25 -0.78(7)
O33 Cd3 Zr5 O23 171.05(17)
O30 Cd3 Zr5 O23 74.40(18)
O21 Cd3 Zr5 O23 -51.06(11)
O22 Cd3 Zr5 O23 129.84(14)
O24 Cd3 Zr5 O23 -103.29(12)
C5 Cd3 Zr5 O23 120.8(2)
Zr6 Cd3 Zr5 O23 -52.26(9)
O33 Cd3 Zr5 O24 -85.67(17)
O30 Cd3 Zr5 O24 177.69(18)
O21 Cd3 Zr5 O24 52.22(11)
O22 Cd3 Zr5 O24 -126.87(14)
O23 Cd3 Zr5 O24 103.29(12)
C5 Cd3 Zr5 O24 -135.9(2)
Zr6 Cd3 Zr5 O24 51.02(8)
O33 Cd3 Zr5 Zr6 -136.69(15)
O30 Cd3 Zr5 Zr6 126.66(16)
O21 Cd3 Zr5 Zr6 1.20(7)
O22 Cd3 Zr5 Zr6 -177.89(11)
O24 Cd3 Zr5 Zr6 -51.02(8)
O23 Cd3 Zr5 Zr6 52.26(9)
C5 Cd3 Zr5 Zr6 173.1(2)
O29 Zr6 O24 C240 4.0(3)
O28 Zr6 O24 C240 178.6(4)
O21 Zr6 O24 C240 -96.8(3)
O25 Zr6 O24 C240 105.6(3)
O23 Zr6 O24 C240 -178.4(3)
Zr5 Zr6 O24 C240 139.4(3)
Cd3 Zr6 O24 C240 -129.4(3)
O29 Zr6 O24 Zr5 -135.38(11)
O28 Zr6 O24 Zr5 39.2(4)
O21 Zr6 O24 Zr5 123.86(11)
O25 Zr6 O24 Zr5 -33.82(9)
O23 Zr6 O24 Zr5 42.20(9)
Cd3 Zr6 O24 Zr5 91.26(9)
O29 Zr6 O24 Cd3 133.36(11)
O28 Zr6 O24 Cd3 -52.1(4)
O21 Zr6 O24 Cd3 32.61(10)
O25 Zr6 O24 Cd3 -125.08(10)
O23 Zr6 O24 Cd3 -49.06(8)
Zr5 Zr6 O24 Cd3 -91.26(9)
O27 Zr5 O24 C240 -12.0(2)
O26 Zr5 O24 C240 175.2(4)
O22 Zr5 O24 C240 87.9(2)
O25 Zr5 O24 C240 -111.6(2)
O23 Zr5 O24 C240 171.3(2)
Zr6 Zr5 O24 C240 -145.6(3)
Cd3 Zr5 O24 C240 122.3(2)
O27 Zr5 O24 Zr6 133.62(11)
O26 Zr5 O24 Zr6 -39.2(5)
O22 Zr5 O24 Zr6 -126.49(11)
O25 Zr5 O24 Zr6 33.98(9)
O23 Zr5 O24 Zr6 -43.07(8)
Cd3 Zr5 O24 Zr6 -92.11(10)
O27 Zr5 O24 Cd3 -134.27(11)
O26 Zr5 O24 Cd3 53.0(5)
O22 Zr5 O24 Cd3 -34.38(10)
O25 Zr5 O24 Cd3 126.09(10)
O23 Zr5 O24 Cd3 49.04(8)
Zr6 Zr5 O24 Cd3 92.11(10)
O33 Cd3 O24 C240 7.2(3)
O30 Cd3 O24 C240 86(2)
O21 Cd3 O24 C240 109.9(3)
O22 Cd3 O24 C240 -94.3(3)
O23 Cd3 O24 C240 -172.4(3)
C5 Cd3 O24 C240 11.6(4)
Zr5 Cd3 O24 C240 -125.7(3)
Zr6 Cd3 O24 C240 139.9(3)
O33 Cd3 O24 Zr6 -132.70(13)
O30 Cd3 O24 Zr6 -54(2)
O21 Cd3 O24 Zr6 -29.97(9)
O22 Cd3 O24 Zr6 125.89(10)
O23 Cd3 O24 Zr6 47.76(8)
C5 Cd3 O24 Zr6 -128.3(2)
Zr5 Cd3 O24 Zr6 94.48(9)
O33 Cd3 O24 Zr5 132.83(13)
O30 Cd3 O24 Zr5 -148(2)
O21 Cd3 O24 Zr5 -124.45(10)
O22 Cd3 O24 Zr5 31.42(8)
O23 Cd3 O24 Zr5 -46.72(8)
C5 Cd3 O24 Zr5 137.2(2)
Zr6 Cd3 O24 Zr5 -94.48(9)
O27 Zr5 O23 C230 171.9(4)
O26 Zr5 O23 C230 3.7(3)
O22 Zr5 O23 C230 -96.3(3)
O25 Zr5 O23 C230 104.9(3)
O24 Zr5 O23 C230 -177.2(3)
Zr6 Zr5 O23 C230 140.6(3)
Cd3 Zr5 O23 C230 -128.9(3)
O27 Zr5 O23 Zr6 31.4(4)
O26 Zr5 O23 Zr6 -136.82(11)
O22 Zr5 O23 Zr6 123.12(11)
O25 Zr5 O23 Zr6 -35.66(9)
O24 Zr5 O23 Zr6 42.20(8)
Cd3 Zr5 O23 Zr6 90.53(9)
O27 Zr5 O23 Cd3 -59.1(4)
O26 Zr5 O23 Cd3 132.66(11)
O22 Zr5 O23 Cd3 32.59(9)
O25 Zr5 O23 Cd3 -126.19(10)
O24 Zr5 O23 Cd3 -48.32(8)
Zr6 Zr5 O23 Cd3 -90.53(9)
O29 Zr6 O23 C230 179.8(4)
O28 Zr6 O23 C230 -10.7(3)
O21 Zr6 O23 C230 87.7(3)
O25 Zr6 O23 C230 -111.0(3)
O24 Zr6 O23 C230 170.1(3)
Zr5 Zr6 O23 C230 -146.8(3)
Cd3 Zr6 O23 C230 121.8(3)
O29 Zr6 O23 Zr5 -33.3(5)
O28 Zr6 O23 Zr5 136.10(11)
O21 Zr6 O23 Zr5 -125.41(10)
O25 Zr6 O23 Zr5 35.81(9)
O24 Zr6 O23 Zr5 -43.02(8)
Cd3 Zr6 O23 Zr5 -91.32(9)
O29 Zr6 O23 Cd3 58.0(5)
O28 Zr6 O23 Cd3 -132.58(11)
O21 Zr6 O23 Cd3 -34.09(9)
O25 Zr6 O23 Cd3 127.13(10)
O24 Zr6 O23 Cd3 48.30(8)
Zr5 Zr6 O23 Cd3 91.32(9)
O33 Cd3 O23 C230 10.9(11)
O30 Cd3 O23 C230 4.6(3)
O21 Cd3 O23 C230 -94.2(3)
O22 Cd3 O23 C230 110.1(3)
O24 Cd3 O23 C230 -172.2(3)
C5 Cd3 O23 C230 4.5(4)
Zr5 Cd3 O23 C230 140.1(3)
Zr6 Cd3 O23 C230 -125.5(3)
O33 Cd3 O23 Zr5 -129.2(10)
O30 Cd3 O23 Zr5 -135.46(14)
O21 Cd3 O23 Zr5 125.68(11)
O22 Cd3 O23 Zr5 -29.96(9)
O24 Cd3 O23 Zr5 47.69(8)
C5 Cd3 O23 Zr5 -135.6(2)
Zr6 Cd3 O23 Zr5 94.40(9)
O33 Cd3 O23 Zr6 136.4(9)
O30 Cd3 O23 Zr6 130.15(14)
O21 Cd3 O23 Zr6 31.28(9)
O22 Cd3 O23 Zr6 -124.35(11)
O24 Cd3 O23 Zr6 -46.70(8)
C5 Cd3 O23 Zr6 130.0(2)
Zr5 Cd3 O23 Zr6 -94.40(9)
O27 Zr5 O25 C250 42.2(5)
O26 Zr5 O25 C250 -61.1(5)
O22 Zr5 O25 C250 167.5(4)
O23 Zr5 O25 C250 -154.5(5)
O24 Zr5 O25 C250 133.0(5)
Zr6 Zr5 O25 C250 168.0(5)
Cd3 Zr5 O25 C250 169.1(4)
O27 Zr5 O25 Zr6 -125.83(13)
O26 Zr5 O25 Zr6 130.86(14)
O22 Zr5 O25 Zr6 -0.6(2)
O23 Zr5 O25 Zr6 37.48(9)
O24 Zr5 O25 Zr6 -35.01(9)
Cd3 Zr5 O25 Zr6 1.03(10)
O29 Zr6 O25 C250 -38.4(5)
O28 Zr6 O25 C250 64.1(5)
O21 Zr6 O25 C250 -171.9(4)
O24 Zr6 O25 C250 -132.2(5)
O23 Zr6 O25 C250 155.4(5)
Zr5 Zr6 O25 C250 -167.7(5)
Cd3 Zr6 O25 C250 -168.7(5)
O29 Zr6 O25 Zr5 129.28(11)
O28 Zr6 O25 Zr5 -128.17(12)
O21 Zr6 O25 Zr5 -4.2(2)
O24 Zr6 O25 Zr5 35.48(9)
O23 Zr6 O25 Zr5 -36.92(9)
Cd3 Zr6 O25 Zr5 -1.03(10)
O27 Zr5 O22 C220 -47.8(4)
O26 Zr5 O22 C220 55.1(4)
O25 Zr5 O22 C220 -173.1(3)
O23 Zr5 O22 C220 150.4(4)
O24 Zr5 O22 C220 -139.5(4)
Zr6 Zr5 O22 C220 -173.4(3)
Cd3 Zr5 O22 C220 -175.3(4)
O27 Zr5 O22 Cd3 127.49(13)
O26 Zr5 O22 Cd3 -129.55(13)
O25 Zr5 O22 Cd3 2.3(2)
O23 Zr5 O22 Cd3 -34.33(10)
O24 Zr5 O22 Cd3 35.78(10)
Zr6 Zr5 O22 Cd3 1.88(10)
O33 Cd3 O22 C220 21.2(3)
O30 Cd3 O22 C220 -39.8(3)
O21 Cd3 O22 C220 174.2(3)
O24 Cd3 O22 C220 140.2(3)
O23 Cd3 O22 C220 -151.4(3)
C5 Cd3 O22 C220 -9.1(4)
Zr5 Cd3 O22 C220 175.5(4)
Zr6 Cd3 O22 C220 173.7(3)
O33 Cd3 O22 Zr5 -154.40(12)
O30 Cd3 O22 Zr5 144.62(12)
O21 Cd3 O22 Zr5 -1.30(19)
O24 Cd3 O22 Zr5 -35.37(9)
O23 Cd3 O22 Zr5 33.08(9)
C5 Cd3 O22 Zr5 175.34(13)
Zr6 Cd3 O22 Zr5 -1.84(10)
O29 Zr6 O28 C280 -31.7(11)
O21 Zr6 O28 C280 72.1(11)
O25 Zr6 O28 C280 -137.2(11)
O24 Zr6 O28 C280 153.8(10)
O23 Zr6 O28 C280 151.0(11)
Zr5 Zr6 O28 C280 -175.2(11)
Cd3 Zr6 O28 C280 111.7(11)
O28 Zr6 O29 C290 44(2)
O21 Zr6 O29 C290 -58(2)
O25 Zr6 O29 C290 148(2)
O24 Zr6 O29 C290 -138(2)
O23 Zr6 O29 C290 -147(2)
Zr5 Zr6 O29 C290 -174(2)
Cd3 Zr6 O29 C290 -99(2)
O29 Zr6 O21 C210 58.3(4)
O28 Zr6 O21 C210 -43.5(4)
O25 Zr6 O21 C210 -168.0(3)
O24 Zr6 O21 C210 153.5(4)
O23 Zr6 O21 C210 -136.4(4)
Zr5 Zr6 O21 C210 -170.8(3)
Cd3 Zr6 O21 C210 -172.5(4)
O29 Zr6 O21 Cd3 -129.22(12)
O28 Zr6 O21 Cd3 129.04(12)
O25 Zr6 O21 Cd3 4.6(2)
O24 Zr6 O21 Cd3 -34.02(9)
O23 Zr6 O21 Cd3 36.08(9)
Zr5 Zr6 O21 Cd3 1.72(10)
O33 Cd3 O21 C210 -35.0(3)
O30 Cd3 O21 C210 24.9(3)
O22 Cd3 O21 C210 172.1(3)
O24 Cd3 O21 C210 -153.9(3)
O23 Cd3 O21 C210 137.6(3)
C5 Cd3 O21 C210 -4.6(3)
Zr5 Cd3 O21 C210 171.3(3)
Zr6 Cd3 O21 C210 173.0(4)
O33 Cd3 O21 Zr6 152.04(12)
O30 Cd3 O21 Zr6 -148.07(11)
O22 Cd3 O21 Zr6 -0.88(19)
O24 Cd3 O21 Zr6 33.15(9)
O23 Cd3 O21 Zr6 -35.32(9)
C5 Cd3 O21 Zr6 -177.60(13)
Zr5 Cd3 O21 Zr6 -1.68(10)
O27 Zr5 O26 C260 -5.8(15)
O22 Zr5 O26 C260 -108.8(15)
O25 Zr5 O26 C260 97.4(15)
O23 Zr5 O26 C260 170.5(15)
O24 Zr5 O26 C260 166.9(13)
Zr6 Zr5 O26 C260 135.2(14)
Cd3 Zr5 O26 C260 -149.2(14)
O26 Zr5 O27 C270 -135(2)
O22 Zr5 O27 C270 -31(2)
O25 Zr5 O27 C270 120(2)
O23 Zr5 O27 C270 57(3)
O24 Zr5 O27 C270 47(2)
Zr6 Zr5 O27 C270 82(2)
Cd3 Zr5 O27 C270 10(2)
O30 Cd3 O33 C5 -1.1(3)
O21 Cd3 O33 C5 94.9(3)
O22 Cd3 O33 C5 -104.7(3)
O24 Cd3 O33 C5 175.5(3)
O23 Cd3 O33 C5 -7.8(12)
Zr5 Cd3 O33 C5 -130.2(3)
Zr6 Cd3 O33 C5 122.6(3)
O33 Cd3 O30 C5 1.1(3)
O21 Cd3 O30 C5 -103.1(3)
O22 Cd3 O30 C5 100.7(3)
O24 Cd3 O30 C5 -79(2)
O23 Cd3 O30 C5 -179.8(3)
Zr5 Cd3 O30 C5 133.8(3)
Zr6 Cd3 O30 C5 -131.0(3)
Zr6 O24 C240 C242 -52.5(5)
Zr5 O24 C240 C242 78.4(4)
Cd3 O24 C240 C242 -172.7(3)
Zr6 O24 C240 C241 70.6(4)
Zr5 O24 C240 C241 -158.5(3)
Cd3 O24 C240 C241 -49.5(4)
Zr6 O21 C210 C211 -129.2(4)
Cd3 O21 C210 C211 60.3(5)
Zr6 O21 C210 C212 106.8(4)
Cd3 O21 C210 C212 -63.7(5)
Zr5 O22 C220 C221 -121.5(4)
Cd3 O22 C220 C221 64.5(5)
Zr5 O22 C220 C222 116.8(4)
Cd3 O22 C220 C222 -57.2(5)
Cd3 O30 C5 O33 -2.0(5)
Cd3 O30 C5 C6 178.6(5)
Cd3 O33 C5 O30 2.0(5)
Cd3 O33 C5 C6 -178.7(5)
O33 Cd3 C5 O30 -178.0(5)
O21 Cd3 C5 O30 86.1(3)
O22 Cd3 C5 O30 -91.4(3)
O24 Cd3 C5 O30 174.1(3)
O23 Cd3 C5 O30 0.3(5)
Zr5 Cd3 C5 O30 -85.3(4)
Zr6 Cd3 C5 O30 83.4(4)
O30 Cd3 C5 O33 178.0(5)
O21 Cd3 C5 O33 -95.8(3)
O22 Cd3 C5 O33 86.7(3)
O24 Cd3 C5 O33 -7.8(5)
O23 Cd3 C5 O33 178.3(2)
Zr5 Cd3 C5 O33 92.8(3)
Zr6 Cd3 C5 O33 -98.6(3)
O33 Cd3 C5 C6 112(17)
O30 Cd3 C5 C6 -70(17)
O21 Cd3 C5 C6 17(17)
O22 Cd3 C5 C6 -161(17)
O24 Cd3 C5 C6 105(17)
O23 Cd3 C5 C6 -69(17)
Zr5 Cd3 C5 C6 -155(17)
Zr6 Cd3 C5 C6 14(17)
Zr6 O29 C290 C291 39(2)
Zr6 O29 C290 C292 -91(2)
Zr5 O25 C250 C251 175.3(7)
Zr6 O25 C250 C251 -20.5(10)
Zr5 O25 C250 C252 39.2(11)
Zr6 O25 C250 C252 -156.7(8)
Zr5 O26 C260 C261 120.8(15)
Zr5 O26 C260 C262 -1.9(18)
Zr5 O27 C270 C271 67(3)
Zr5 O27 C270 C272 -164(2)
Zr6 O28 C280 C282 94.1(13)
Zr6 O28 C280 C281 -132.1(10)
O32 Cd2 Zr4 O17 29.60(17)
O20 Cd2 Zr4 O17 120.35(18)
O12 Cd2 Zr4 O17 -111.34(12)
O11A Cd2 Zr4 O17 68.87(15)
O14 Cd2 Zr4 O17 -58.65(13)
O13 Cd2 Zr4 O17 -161.80(13)
C3 Cd2 Zr4 O17 73.4(3)
Zr3 Cd2 Zr4 O17 -109.56(10)
O32 Cd2 Zr4 O16 -106.13(18)
O20 Cd2 Zr4 O16 -15.38(18)
O12 Cd2 Zr4 O16 112.92(13)
O11A Cd2 Zr4 O16 -66.86(15)
O14 Cd2 Zr4 O16 165.62(13)
O13 Cd2 Zr4 O16 62.46(14)
C3 Cd2 Zr4 O16 -62.4(3)
Zr3 Cd2 Zr4 O16 114.70(10)
O32 Cd2 Zr4 O11A -39.27(18)
O20 Cd2 Zr4 O11A 51.48(19)
O12 Cd2 Zr4 O11A 179.78(13)
O14 Cd2 Zr4 O11A -127.52(14)
O13 Cd2 Zr4 O11A 129.33(14)
C3 Cd2 Zr4 O11A 4.5(3)
Zr3 Cd2 Zr4 O11A -178.44(11)
O32 Cd2 Zr4 O15 139.38(16)
O20 Cd2 Zr4 O15 -129.87(16)
O12 Cd2 Zr4 O15 -1.57(10)
O11A Cd2 Zr4 O15 178.64(13)
O14 Cd2 Zr4 O15 51.12(11)
O13 Cd2 Zr4 O15 -52.03(11)
C3 Cd2 Zr4 O15 -176.9(2)
Zr3 Cd2 Zr4 O15 0.21(7)
O32 Cd2 Zr4 O13 -168.59(17)
O20 Cd2 Zr4 O13 -77.84(17)
O12 Cd2 Zr4 O13 50.46(11)
O11A Cd2 Zr4 O13 -129.33(14)
O14 Cd2 Zr4 O13 103.15(12)
C3 Cd2 Zr4 O13 -124.8(2)
Zr3 Cd2 Zr4 O13 52.24(9)
O32 Cd2 Zr4 O14 88.25(17)
O20 Cd2 Zr4 O14 179.00(17)
O12 Cd2 Zr4 O14 -52.69(11)
O11A Cd2 Zr4 O14 127.52(14)
O13 Cd2 Zr4 O14 -103.15(12)
C3 Cd2 Zr4 O14 132.0(2)
Zr3 Cd2 Zr4 O14 -50.91(8)
O32 Cd2 Zr4 Zr3 139.17(15)
O20 Cd2 Zr4 Zr3 -130.08(15)
O12 Cd2 Zr4 Zr3 -1.78(7)
O11A Cd2 Zr4 Zr3 178.44(11)
O14 Cd2 Zr4 Zr3 50.91(8)
O13 Cd2 Zr4 Zr3 -52.24(9)
C3 Cd2 Zr4 Zr3 -177.1(2)
O17 Zr4 Zr3 O19 -1.97(15)
O16 Zr4 Zr3 O19 132.42(16)
O11A Zr4 Zr3 O19 -112.68(14)
O15 Zr4 Zr3 O19 66.51(15)
O13 Zr4 Zr3 O19 -170.04(14)
O14 Zr4 Zr3 O19 -58.45(14)
Cd2 Zr4 Zr3 O19 -113.80(11)
O17 Zr4 Zr3 O18 -135.07(15)
O16 Zr4 Zr3 O18 -0.68(16)
O11A Zr4 Zr3 O18 114.22(14)
O15 Zr4 Zr3 O18 -66.59(16)
O13 Zr4 Zr3 O18 56.86(15)
O14 Zr4 Zr3 O18 168.45(15)
Cd2 Zr4 Zr3 O18 113.10(12)
O17 Zr4 Zr3 O12 113.85(13)
O16 Zr4 Zr3 O12 -111.76(14)
O11A Zr4 Zr3 O12 3.13(12)
O15 Zr4 Zr3 O12 -177.67(14)
O13 Zr4 Zr3 O12 -54.22(12)
O14 Zr4 Zr3 O12 57.37(12)
Cd2 Zr4 Zr3 O12 2.02(8)
O17 Zr4 Zr3 O15 -68.49(14)
O16 Zr4 Zr3 O15 65.90(15)
O11A Zr4 Zr3 O15 -179.20(14)
O13 Zr4 Zr3 O15 123.45(14)
O14 Zr4 Zr3 O15 -124.96(14)
Cd2 Zr4 Zr3 O15 179.69(11)
O17 Zr4 Zr3 O14 56.47(13)
O16 Zr4 Zr3 O14 -169.14(14)
O11A Zr4 Zr3 O14 -54.24(12)
O15 Zr4 Zr3 O14 124.96(14)
O13 Zr4 Zr3 O14 -111.59(12)
Cd2 Zr4 Zr3 O14 -55.35(9)
O17 Zr4 Zr3 O13 168.06(13)
O16 Zr4 Zr3 O13 -57.55(14)
O11A Zr4 Zr3 O13 57.35(12)
O15 Zr4 Zr3 O13 -123.45(14)
O14 Zr4 Zr3 O13 111.59(12)
Cd2 Zr4 Zr3 O13 56.24(9)
O17 Zr4 Zr3 Cd2 111.83(10)
O16 Zr4 Zr3 Cd2 -113.78(11)
O11A Zr4 Zr3 Cd2 1.11(8)
O15 Zr4 Zr3 Cd2 -179.69(11)
O13 Zr4 Zr3 Cd2 -56.24(9)
O14 Zr4 Zr3 Cd2 55.35(9)
O32 Cd2 Zr3 O19 -12.5(2)
O20 Cd2 Zr3 O19 -112.39(19)
O12 Cd2 Zr3 O19 -67.22(17)
O11A Cd2 Zr3 O19 114.67(14)
O14 Cd2 Zr3 O19 63.07(15)
O13 Cd2 Zr3 O19 166.76(15)
C3 Cd2 Zr3 O19 -67.9(3)
Zr4 Cd2 Zr3 O19 115.64(12)
O32 Cd2 Zr3 O18 121.8(2)
O20 Cd2 Zr3 O18 21.98(19)
O12 Cd2 Zr3 O18 67.15(17)
O11A Cd2 Zr3 O18 -110.97(14)
O14 Cd2 Zr3 O18 -162.57(15)
O13 Cd2 Zr3 O18 -58.87(15)
C3 Cd2 Zr3 O18 66.5(3)
Zr4 Cd2 Zr3 O18 -109.99(12)
O32 Cd2 Zr3 O12 54.7(2)
O20 Cd2 Zr3 O12 -45.17(19)
O11A Cd2 Zr3 O12 -178.12(14)
O14 Cd2 Zr3 O12 130.28(15)
O13 Cd2 Zr3 O12 -126.02(15)
C3 Cd2 Zr3 O12 -0.7(3)
Zr4 Cd2 Zr3 O12 -177.14(12)
O32 Cd2 Zr3 O15 -128.37(18)
O20 Cd2 Zr3 O15 131.77(17)
O12 Cd2 Zr3 O15 176.93(14)
O11A Cd2 Zr3 O15 -1.18(10)
O14 Cd2 Zr3 O15 -52.78(12)
O13 Cd2 Zr3 O15 50.92(11)
C3 Cd2 Zr3 O15 176.2(3)
Zr4 Cd2 Zr3 O15 -0.21(7)
O32 Cd2 Zr3 O14 -75.59(19)
O20 Cd2 Zr3 O14 -175.45(17)
O12 Cd2 Zr3 O14 -130.28(15)
O11A Cd2 Zr3 O14 51.60(11)
O13 Cd2 Zr3 O14 103.70(13)
C3 Cd2 Zr3 O14 -131.0(3)
Zr4 Cd2 Zr3 O14 52.57(9)
O32 Cd2 Zr3 O13 -179.29(18)
O20 Cd2 Zr3 O13 80.85(17)
O12 Cd2 Zr3 O13 126.02(15)
O11A Cd2 Zr3 O13 -52.10(11)
O14 Cd2 Zr3 O13 -103.70(13)
C3 Cd2 Zr3 O13 125.3(3)
Zr4 Cd2 Zr3 O13 -51.13(9)
O32 Cd2 Zr3 Zr4 -128.17(16)
O20 Cd2 Zr3 Zr4 131.98(15)
O12 Cd2 Zr3 Zr4 177.14(12)
O11A Cd2 Zr3 Zr4 -0.97(7)
O14 Cd2 Zr3 Zr4 -52.57(9)
O13 Cd2 Zr3 Zr4 51.13(9)
C3 Cd2 Zr3 Zr4 176.5(3)
O19 Zr3 O15 C150 47.2(6)
O18 Zr3 O15 C150 -54.8(6)
O12 Zr3 O15 C150 -178.3(5)
O14 Zr3 O15 C150 141.7(6)
O13 Zr3 O15 C150 -145.9(6)
Zr4 Zr3 O15 C150 177.8(6)
Cd2 Zr3 O15 C150 178.0(5)
O19 Zr3 O15 Zr4 -130.61(12)
O18 Zr3 O15 Zr4 127.42(12)
O12 Zr3 O15 Zr4 3.9(2)
O14 Zr3 O15 Zr4 -36.07(9)
O13 Zr3 O15 Zr4 36.33(9)
Cd2 Zr3 O15 Zr4 0.28(10)
O17 Zr4 O15 C150 -52.3(5)
O16 Zr4 O15 C150 51.6(5)
O11A Zr4 O15 C150 -176.6(5)
O13 Zr4 O15 C150 145.2(5)
O14 Zr4 O15 C150 -142.5(5)
Zr3 Zr4 O15 C150 -177.9(5)
Cd2 Zr4 O15 C150 -178.2(5)
O17 Zr4 O15 Zr3 125.64(12)
O16 Zr4 O15 Zr3 -130.48(12)
O11A Zr4 O15 Zr3 1.3(2)
O13 Zr4 O15 Zr3 -36.85(9)
O14 Zr4 O15 Zr3 35.41(9)
Cd2 Zr4 O15 Zr3 -0.28(9)
O19 Zr3 O12 C120 -56.5(4)
O18 Zr3 O12 C120 45.1(4)
O15 Zr3 O12 C120 168.5(3)
O14 Zr3 O12 C120 -152.7(4)
O13 Zr3 O12 C120 137.1(4)
Zr4 Zr3 O12 C120 171.1(4)
Cd2 Zr3 O12 C120 173.7(4)
O19 Zr3 O12 Cd2 129.80(12)
O18 Zr3 O12 Cd2 -128.60(13)
O15 Zr3 O12 Cd2 -5.2(2)
O14 Zr3 O12 Cd2 33.65(10)
O13 Zr3 O12 Cd2 -36.61(9)
Zr4 Zr3 O12 Cd2 -2.54(11)
O32 Cd2 O12 C120 37.4(4)
O20 Cd2 O12 C120 -24.0(4)
O11A Cd2 O12 C120 -171.5(3)
O14 Cd2 O12 C120 153.0(3)
O13 Cd2 O12 C120 -138.3(3)
C3 Cd2 O12 C120 5.4(4)
Zr3 Cd2 O12 C120 -174.2(4)
Zr4 Cd2 O12 C120 -171.7(3)
O32 Cd2 O12 Zr3 -148.37(12)
O20 Cd2 O12 Zr3 150.24(13)
O11A Cd2 O12 Zr3 2.7(2)
O14 Cd2 O12 Zr3 -32.75(10)
O13 Cd2 O12 Zr3 35.90(10)
C3 Cd2 O12 Zr3 179.66(15)
Zr4 Cd2 O12 Zr3 2.50(10)
O19 Zr3 O14 C140 -3.5(3)
O18 Zr3 O14 C140 -174.3(4)
O12 Zr3 O14 C140 96.9(3)
O15 Zr3 O14 C140 -105.4(3)
O13 Zr3 O14 C140 178.0(3)
Zr4 Zr3 O14 C140 -139.7(3)
Cd2 Zr3 O14 C140 129.2(3)
O19 Zr3 O14 Zr4 136.20(11)
O18 Zr3 O14 Zr4 -34.7(4)
O12 Zr3 O14 Zr4 -123.44(11)
O15 Zr3 O14 Zr4 34.24(9)
O13 Zr3 O14 Zr4 -42.36(8)
Cd2 Zr3 O14 Zr4 -91.11(9)
O19 Zr3 O14 Cd2 -132.70(11)
O18 Zr3 O14 Cd2 56.4(4)
O12 Zr3 O14 Cd2 -32.33(10)
O15 Zr3 O14 Cd2 125.35(10)
O13 Zr3 O14 Cd2 48.75(8)
Zr4 Zr3 O14 Cd2 91.11(9)
O17 Zr4 O14 C140 12.8(2)
O16 Zr4 O14 C140 -175.2(4)
O11A Zr4 O14 C140 -86.7(2)
O15 Zr4 O14 C140 112.6(2)
O13 Zr4 O14 C140 -169.8(2)
Zr3 Zr4 O14 C140 147.0(3)
Cd2 Zr4 O14 C140 -120.8(2)
O17 Zr4 O14 Zr3 -134.14(10)
O16 Zr4 O14 Zr3 37.8(4)
O11A Zr4 O14 Zr3 126.37(11)
O15 Zr4 O14 Zr3 -34.33(9)
O13 Zr4 O14 Zr3 43.26(8)
Cd2 Zr4 O14 Zr3 92.26(9)
O17 Zr4 O14 Cd2 133.59(10)
O16 Zr4 O14 Cd2 -54.5(4)
O11A Zr4 O14 Cd2 34.10(9)
O15 Zr4 O14 Cd2 -126.60(10)
O13 Zr4 O14 Cd2 -49.00(8)
Zr3 Zr4 O14 Cd2 -92.26(9)
O32 Cd2 O14 C140 -1.8(3)
O20 Cd2 O14 C140 -43(2)
O12 Cd2 O14 C140 -111.6(3)
O11A Cd2 O14 C140 93.5(3)
O13 Cd2 O14 C140 171.2(3)
C3 Cd2 O14 C140 -3.0(4)
Zr3 Cd2 O14 C140 -141.3(3)
Zr4 Cd2 O14 C140 124.5(3)
O32 Cd2 O14 Zr3 139.48(13)
O20 Cd2 O14 Zr3 98(2)
O12 Cd2 O14 Zr3 29.72(9)
O11A Cd2 O14 Zr3 -125.20(10)
O13 Cd2 O14 Zr3 -47.53(8)
C3 Cd2 O14 Zr3 138.3(2)
Zr4 Cd2 O14 Zr3 -94.26(9)
O32 Cd2 O14 Zr4 -126.27(13)
O20 Cd2 O14 Zr4 -168(2)
O12 Cd2 O14 Zr4 123.98(10)
O11A Cd2 O14 Zr4 -30.94(8)
O13 Cd2 O14 Zr4 46.72(8)
C3 Cd2 O14 Zr4 -127.5(2)
Zr3 Cd2 O14 Zr4 94.26(9)
O17 Zr4 O13 C130 -176.1(3)
O16 Zr4 O13 C130 -5.7(3)
O11A Zr4 O13 C130 94.3(3)
O15 Zr4 O13 C130 -107.0(3)
O14 Zr4 O13 C130 175.7(3)
Zr3 Zr4 O13 C130 -142.0(3)
Cd2 Zr4 O13 C130 127.3(3)
O17 Zr4 O13 Zr3 -34.1(3)
O16 Zr4 O13 Zr3 136.30(10)
O11A Zr4 O13 Zr3 -123.69(10)
O15 Zr4 O13 Zr3 35.00(9)
O14 Zr4 O13 Zr3 -42.33(8)
Cd2 Zr4 O13 Zr3 -90.69(9)
O17 Zr4 O13 Cd2 56.6(3)
O16 Zr4 O13 Cd2 -133.01(10)
O11A Zr4 O13 Cd2 -33.00(9)
O15 Zr4 O13 Cd2 125.69(10)
O14 Zr4 O13 Cd2 48.37(8)
Zr3 Zr4 O13 Cd2 90.69(9)
O19 Zr3 O13 C130 -175.2(5)
O18 Zr3 O13 C130 13.3(3)
O12 Zr3 O13 C130 -86.2(3)
O15 Zr3 O13 C130 112.3(3)
O14 Zr3 O13 C130 -169.0(3)
Zr4 Zr3 O13 C130 147.6(3)
Cd2 Zr3 O13 C130 -120.9(3)
O19 Zr3 O13 Zr4 37.2(5)
O18 Zr3 O13 Zr4 -134.28(12)
O12 Zr3 O13 Zr4 126.18(11)
O15 Zr3 O13 Zr4 -35.27(8)
O14 Zr3 O13 Zr4 43.41(8)
Cd2 Zr3 O13 Zr4 91.47(8)
O19 Zr3 O13 Cd2 -54.3(5)
O18 Zr3 O13 Cd2 134.25(12)
O12 Zr3 O13 Cd2 34.71(10)
O15 Zr3 O13 Cd2 -126.74(10)
O14 Zr3 O13 Cd2 -48.06(8)
Zr4 Zr3 O13 Cd2 -91.47(8)
O32 Cd2 O13 C130 -56.7(9)
O20 Cd2 O13 C130 -5.4(3)
O12 Cd2 O13 C130 94.4(3)
O11A Cd2 O13 C130 -109.3(3)
O14 Cd2 O13 C130 172.6(3)
C3 Cd2 O13 C130 -12.6(4)
Zr3 Cd2 O13 C130 126.2(3)
Zr4 Cd2 O13 C130 -139.4(3)
O32 Cd2 O13 Zr4 82.7(8)
O20 Cd2 O13 Zr4 134.02(13)
O12 Cd2 O13 Zr4 -126.19(11)
O11A Cd2 O13 Zr4 30.15(9)
O14 Cd2 O13 Zr4 -47.95(8)
C3 Cd2 O13 Zr4 126.8(2)
Zr3 Cd2 O13 Zr4 -94.35(9)
O32 Cd2 O13 Zr3 177.0(8)
O20 Cd2 O13 Zr3 -131.63(13)
O12 Cd2 O13 Zr3 -31.85(9)
O11A Cd2 O13 Zr3 124.50(10)
O14 Cd2 O13 Zr3 46.40(8)
C3 Cd2 O13 Zr3 -138.9(2)
Zr4 Cd2 O13 Zr3 94.35(9)
O17 Zr4 O11A C110 47.4(3)
O16 Zr4 O11A C110 -56.0(3)
O15 Zr4 O11A C110 171.7(3)
O13 Zr4 O11A C110 -151.4(3)
O14 Zr4 O11A C110 138.7(3)
Zr3 Zr4 O11A C110 172.7(3)
Cd2 Zr4 O11A C110 174.0(4)
O17 Zr4 O11A Cd2 -126.70(12)
O16 Zr4 O11A Cd2 129.95(12)
O15 Zr4 O11A Cd2 -2.3(2)
O13 Zr4 O11A Cd2 34.54(9)
O14 Zr4 O11A Cd2 -35.31(9)
Zr3 Zr4 O11A Cd2 -1.40(10)
O32 Cd2 O11A C110 -21.0(3)
O20 Cd2 O11A C110 38.8(3)
O12 Cd2 O11A C110 -174.4(3)
O14 Cd2 O11A C110 -138.9(3)
O13 Cd2 O11A C110 152.5(3)
C3 Cd2 O11A C110 8.5(4)
Zr3 Cd2 O11A C110 -172.7(3)
Zr4 Cd2 O11A C110 -174.1(4)
O32 Cd2 O11A Zr4 153.06(12)
O20 Cd2 O11A Zr4 -147.12(12)
O12 Cd2 O11A Zr4 -0.31(19)
O14 Cd2 O11A Zr4 35.12(9)
O13 Cd2 O11A Zr4 -33.44(9)
C3 Cd2 O11A Zr4 -177.41(15)
Zr3 Cd2 O11A Zr4 1.37(10)
O16 Zr4 O17 C170 122(2)
O11A Zr4 O17 C170 18(2)
O15 Zr4 O17 C170 -133(2)
O13 Zr4 O17 C170 -68(2)
O14 Zr4 O17 C170 -60(2)
Zr3 Zr4 O17 C170 -94(2)
Cd2 Zr4 O17 C170 -23(2)
O17 Zr4 O16 C160 -0.6(14)
O11A Zr4 O16 C160 101.9(14)
O15 Zr4 O16 C160 -104.1(14)
O13 Zr4 O16 C160 -177.6(14)
O14 Zr4 O16 C160 -172.4(12)
Zr3 Zr4 O16 C160 -141.9(13)
Cd2 Zr4 O16 C160 142.4(13)
O19 Zr3 O18 C180 27(3)
O12 Zr3 O18 C180 -77(3)
O15 Zr3 O18 C180 133(3)
O14 Zr3 O18 C180 -162(3)
O13 Zr3 O18 C180 -155(3)
Zr4 Zr3 O18 C180 171(3)
Cd2 Zr3 O18 C180 -117(3)
O18 Zr3 O19 C190 -42(2)
O12 Zr3 O19 C190 61(2)
O15 Zr3 O19 C190 -144(2)
O14 Zr3 O19 C190 141(2)
O13 Zr3 O19 C190 147(2)
Zr4 Zr3 O19 C190 178(100)
Cd2 Zr3 O19 C190 101(2)
O20 Cd2 O32 C3 -1.1(3)
O12 Cd2 O32 C3 -95.5(3)
O11A Cd2 O32 C3 104.7(3)
O14 Cd2 O32 C3 -178.7(3)
O13 Cd2 O32 C3 53.9(9)
Zr3 Cd2 O32 C3 -129.6(3)
Zr4 Cd2 O32 C3 128.3(3)
O32 Cd2 O20 C3 1.1(3)
O12 Cd2 O20 C3 111.2(3)
O11A Cd2 O20 C3 -92.2(3)
O14 Cd2 O20 C3 44(2)
O13 Cd2 O20 C3 -171.5(3)
Zr3 Cd2 O20 C3 138.5(3)
Zr4 Cd2 O20 C3 -123.1(3)
Zr3 O14 C140 C142 -74.2(4)
Zr4 O14 C140 C142 154.2(3)
Cd2 O14 C140 C142 46.6(4)
Zr3 O14 C140 C141 49.9(5)
Zr4 O14 C140 C141 -81.8(4)
Cd2 O14 C140 C141 170.7(3)
Zr4 O13 C130 C131 -68.5(4)
Zr3 O13 C130 C131 157.8(3)
Cd2 O13 C130 C131 49.7(4)
Zr4 O13 C130 C132 56.0(5)
Zr3 O13 C130 C132 -77.7(4)
Cd2 O13 C130 C132 174.2(3)
Zr3 O12 C120 C121 -108.7(4)
Cd2 O12 C120 C121 63.4(5)
Zr3 O12 C120 C122 129.8(4)
Cd2 O12 C120 C122 -58.2(5)
Cd2 O20 C3 O32 -2.0(5)
Cd2 O20 C3 C4 177.6(4)
Cd2 O32 C3 O20 2.0(5)
Cd2 O32 C3 C4 -177.6(4)
O32 Cd2 C3 O20 -178.0(5)
O12 Cd2 C3 O20 -79.6(3)
O11A Cd2 C3 O20 98.2(3)
O14 Cd2 C3 O20 -175.8(2)
O13 Cd2 C3 O20 13.5(4)
Zr3 Cd2 C3 O20 -79.1(4)
Zr4 Cd2 C3 O20 95.3(3)
O20 Cd2 C3 O32 178.0(5)
O12 Cd2 C3 O32 98.5(3)
O11A Cd2 C3 O32 -83.7(3)
O14 Cd2 C3 O32 2.2(4)
O13 Cd2 C3 O32 -168.5(2)
Zr3 Cd2 C3 O32 98.9(4)
Zr4 Cd2 C3 O32 -86.7(4)
O32 Cd2 C3 C4 81(12)
O20 Cd2 C3 C4 -101(12)
O12 Cd2 C3 C4 180(100)
O11A Cd2 C3 C4 -3(12)
O14 Cd2 C3 C4 83(12)
O13 Cd2 C3 C4 -87(12)
Zr3 Cd2 C3 C4 -180(100)
Zr4 Cd2 C3 C4 -6(13)
Zr4 O11A C110 C111 125.2(4)
Cd2 O11A C110 C111 -62.6(5)
Zr4 O11A C110 C112 -111.3(4)
Cd2 O11A C110 C112 60.9(5)
Zr4 O17 C170 C171 161.5(18)
Zr4 O17 C170 C172 -73(2)
Zr3 O18 C180 C181 -95(3)
Zr3 O18 C180 C182 105(3)
Zr3 O19 C190 C191 64(3)
Zr3 O19 C190 C192 -67(2)
Zr3 O15 C150 C151 130.6(8)
Zr4 O15 C150 C151 -52.2(11)
Zr3 O15 C150 C152 -14.7(11)
Zr4 O15 C150 C152 162.4(6)
Zr4 O16 C160 C162 -121.7(13)
Zr4 O16 C160 C161 4.0(16)
O10 Cd1 Zr1 O8 27.38(19)
O11 Cd1 Zr1 O8 116.76(18)
O2 Cd1 Zr1 O8 -110.54(14)
O1 Cd1 Zr1 O8 65.86(17)
O4 Cd1 Zr1 O8 -162.66(15)
O3 Cd1 Zr1 O8 -59.36(15)
C1 Cd1 Zr1 O8 72.3(2)
Zr2 Cd1 Zr1 O8 -110.80(12)
O10 Cd1 Zr1 O9 -107.56(19)
O11 Cd1 Zr1 O9 -18.18(19)
O2 Cd1 Zr1 O9 114.52(14)
O1 Cd1 Zr1 O9 -69.08(17)
O4 Cd1 Zr1 O9 62.40(15)
O3 Cd1 Zr1 O9 165.70(16)
C1 Cd1 Zr1 O9 -62.6(2)
Zr2 Cd1 Zr1 O9 114.26(12)
O10 Cd1 Zr1 O1 -38.48(18)
O11 Cd1 Zr1 O1 50.89(18)
O2 Cd1 Zr1 O1 -176.40(14)
O4 Cd1 Zr1 O1 131.48(15)
O3 Cd1 Zr1 O1 -125.22(15)
C1 Cd1 Zr1 O1 6.5(2)
Zr2 Cd1 Zr1 O1 -176.66(12)
O10 Cd1 Zr1 O5 138.32(16)
O11 Cd1 Zr1 O5 -132.31(16)
O2 Cd1 Zr1 O5 0.40(11)
O1 Cd1 Zr1 O5 176.80(14)
O4 Cd1 Zr1 O5 -51.72(12)
O3 Cd1 Zr1 O5 51.58(12)
C1 Cd1 Zr1 O5 -176.7(2)
Zr2 Cd1 Zr1 O5 0.14(8)
O10 Cd1 Zr1 O4 -169.96(16)
O11 Cd1 Zr1 O4 -80.58(16)
O2 Cd1 Zr1 O4 52.12(11)
O1 Cd1 Zr1 O4 -131.48(15)
O3 Cd1 Zr1 O4 103.30(13)
C1 Cd1 Zr1 O4 -125.0(2)
Zr2 Cd1 Zr1 O4 51.86(9)
O10 Cd1 Zr1 O3 86.74(17)
O11 Cd1 Zr1 O3 176.11(17)
O2 Cd1 Zr1 O3 -51.18(12)
O1 Cd1 Zr1 O3 125.22(15)
O4 Cd1 Zr1 O3 -103.30(13)
C1 Cd1 Zr1 O3 131.7(2)
Zr2 Cd1 Zr1 O3 -51.44(9)
O10 Cd1 Zr1 Zr2 138.18(14)
O11 Cd1 Zr1 Zr2 -132.45(14)
O2 Cd1 Zr1 Zr2 0.26(7)
O1 Cd1 Zr1 Zr2 176.66(12)
O4 Cd1 Zr1 Zr2 -51.86(9)
O3 Cd1 Zr1 Zr2 51.44(9)
C1 Cd1 Zr1 Zr2 -176.9(2)
O10 Cd1 Zr2 O7 -17.9(2)
O11 Cd1 Zr2 O7 -118.67(18)
O2 Cd1 Zr2 O7 -66.66(16)
O1 Cd1 Zr2 O7 110.83(13)
O4 Cd1 Zr2 O7 164.55(14)
O3 Cd1 Zr2 O7 61.03(14)
C1 Cd1 Zr2 O7 -71.1(3)
Zr1 Cd1 Zr2 O7 112.93(11)
O10 Cd1 Zr2 O6 116.55(19)
O11 Cd1 Zr2 O6 15.74(18)
O2 Cd1 Zr2 O6 67.75(16)
O1 Cd1 Zr2 O6 -114.75(13)
O4 Cd1 Zr2 O6 -61.04(14)
O3 Cd1 Zr2 O6 -164.56(14)
C1 Cd1 Zr2 O6 63.3(3)
Zr1 Cd1 Zr2 O6 -112.66(11)
O10 Cd1 Zr2 O2 48.8(2)
O11 Cd1 Zr2 O2 -52.01(18)
O1 Cd1 Zr2 O2 177.50(14)
O4 Cd1 Zr2 O2 -128.78(15)
O3 Cd1 Zr2 O2 127.69(15)
C1 Cd1 Zr2 O2 -4.5(3)
Zr1 Cd1 Zr2 O2 179.59(12)
O10 Cd1 Zr2 O5 -130.93(18)
O11 Cd1 Zr2 O5 128.26(16)
O2 Cd1 Zr2 O5 -179.73(14)
O1 Cd1 Zr2 O5 -2.24(11)
O4 Cd1 Zr2 O5 51.48(12)
O3 Cd1 Zr2 O5 -52.04(12)
C1 Cd1 Zr2 O5 175.8(3)
Zr1 Cd1 Zr2 O5 -0.14(8)
O10 Cd1 Zr2 O3 -78.89(18)
O11 Cd1 Zr2 O3 -179.70(16)
O2 Cd1 Zr2 O3 -127.69(15)
O1 Cd1 Zr2 O3 49.81(12)
O4 Cd1 Zr2 O3 103.53(12)
C1 Cd1 Zr2 O3 -132.2(3)
Zr1 Cd1 Zr2 O3 51.90(9)
O10 Cd1 Zr2 O4 177.58(18)
O11 Cd1 Zr2 O4 76.78(16)
O2 Cd1 Zr2 O4 128.78(15)
O1 Cd1 Zr2 O4 -53.72(11)
O3 Cd1 Zr2 O4 -103.53(12)
C1 Cd1 Zr2 O4 124.3(3)
Zr1 Cd1 Zr2 O4 -51.63(9)
O10 Cd1 Zr2 Zr1 -130.79(16)
O11 Cd1 Zr2 Zr1 128.40(14)
O2 Cd1 Zr2 Zr1 -179.59(12)
O1 Cd1 Zr2 Zr1 -2.09(7)
O4 Cd1 Zr2 Zr1 51.63(9)
O3 Cd1 Zr2 Zr1 -51.90(9)
C1 Cd1 Zr2 Zr1 175.9(3)
O8 Zr1 Zr2 O7 1.71(16)
O9 Zr1 Zr2 O7 134.92(17)
O1 Zr1 Zr2 O7 -111.10(14)
O5 Zr1 Zr2 O7 66.71(17)
O4 Zr1 Zr2 O7 -169.17(15)
O3 Zr1 Zr2 O7 -56.65(15)
Cd1 Zr1 Zr2 O7 -113.50(12)
O8 Zr1 Zr2 O6 -133.14(15)
O9 Zr1 Zr2 O6 0.07(16)
O1 Zr1 Zr2 O6 114.06(13)
O5 Zr1 Zr2 O6 -68.13(16)
O4 Zr1 Zr2 O6 55.98(14)
O3 Zr1 Zr2 O6 168.50(14)
Cd1 Zr1 Zr2 O6 111.65(10)
O8 Zr1 Zr2 O2 114.92(14)
O9 Zr1 Zr2 O2 -111.87(15)
O1 Zr1 Zr2 O2 2.11(12)
O5 Zr1 Zr2 O2 179.92(15)
O4 Zr1 Zr2 O2 -55.96(12)
O3 Zr1 Zr2 O2 56.56(12)
Cd1 Zr1 Zr2 O2 -0.29(8)
O8 Zr1 Zr2 O5 -65.00(17)
O9 Zr1 Zr2 O5 68.21(17)
O1 Zr1 Zr2 O5 -177.81(15)
O4 Zr1 Zr2 O5 124.12(15)
O3 Zr1 Zr2 O5 -123.36(15)
Cd1 Zr1 Zr2 O5 179.79(12)
O8 Zr1 Zr2 O3 58.36(14)
O9 Zr1 Zr2 O3 -168.43(15)
O1 Zr1 Zr2 O3 -54.45(12)
O5 Zr1 Zr2 O3 123.36(15)
O4 Zr1 Zr2 O3 -112.52(13)
Cd1 Zr1 Zr2 O3 -56.85(9)
O8 Zr1 Zr2 O4 170.88(15)
O9 Zr1 Zr2 O4 -55.91(15)
O1 Zr1 Zr2 O4 58.07(12)
O5 Zr1 Zr2 O4 -124.12(15)
O3 Zr1 Zr2 O4 112.52(13)
Cd1 Zr1 Zr2 O4 55.67(9)
O8 Zr1 Zr2 Cd1 115.21(11)
O9 Zr1 Zr2 Cd1 -111.58(12)
O1 Zr1 Zr2 Cd1 2.40(8)
O5 Zr1 Zr2 Cd1 -179.79(12)
O4 Zr1 Zr2 Cd1 -55.67(9)
O3 Zr1 Zr2 Cd1 56.85(9)
O8 Zr1 O4 C40 -168.0(4)
O9 Zr1 O4 C40 -2.0(3)
O1 Zr1 O4 C40 97.8(3)
O5 Zr1 O4 C40 -104.3(3)
O3 Zr1 O4 C40 179.0(3)
Cd1 Zr1 O4 C40 129.8(3)
Zr2 Zr1 O4 C40 -138.9(3)
O8 Zr1 O4 Zr2 -29.1(4)
O9 Zr1 O4 Zr2 136.91(12)
O1 Zr1 O4 Zr2 -123.35(11)
O5 Zr1 O4 Zr2 34.54(9)
O3 Zr1 O4 Zr2 -42.14(9)
Cd1 Zr1 O4 Zr2 -91.31(9)
O8 Zr1 O4 Cd1 62.2(4)
O9 Zr1 O4 Cd1 -131.78(12)
O1 Zr1 O4 Cd1 -32.04(10)
O5 Zr1 O4 Cd1 125.85(11)
O3 Zr1 O4 Cd1 49.18(8)
Zr2 Zr1 O4 Cd1 91.31(9)
O7 Zr2 O4 C40 -179.7(4)
O6 Zr2 O4 C40 8.4(2)
O2 Zr2 O4 C40 -90.9(2)
O5 Zr2 O4 C40 109.7(2)
O3 Zr2 O4 C40 -173.1(2)
Cd1 Zr2 O4 C40 -124.1(2)
Zr1 Zr2 O4 C40 144.5(3)
O7 Zr2 O4 Zr1 35.8(4)
O6 Zr2 O4 Zr1 -136.09(11)
O2 Zr2 O4 Zr1 124.57(11)
O5 Zr2 O4 Zr1 -34.78(10)
O3 Zr2 O4 Zr1 42.39(8)
Cd1 Zr2 O4 Zr1 91.41(10)
O7 Zr2 O4 Cd1 -55.6(4)
O6 Zr2 O4 Cd1 132.50(10)
O2 Zr2 O4 Cd1 33.15(10)
O5 Zr2 O4 Cd1 -126.19(11)
O3 Zr2 O4 Cd1 -49.02(8)
Zr1 Zr2 O4 Cd1 -91.41(10)
O10 Cd1 O4 C40 -41.2(11)
O11 Cd1 O4 C40 -8.4(3)
O2 Cd1 O4 C40 96.1(3)
O1 Cd1 O4 C40 -109.9(3)
O3 Cd1 O4 C40 173.6(3)
C1 Cd1 O4 C40 -14.1(4)
Zr1 Cd1 O4 C40 -138.9(3)
Zr2 Cd1 O4 C40 126.6(3)
O10 Cd1 O4 Zr1 97.7(10)
O11 Cd1 O4 Zr1 130.51(12)
O2 Cd1 O4 Zr1 -124.96(10)
O1 Cd1 O4 Zr1 29.05(9)
O3 Cd1 O4 Zr1 -47.44(8)
C1 Cd1 O4 Zr1 124.9(2)
Zr2 Cd1 O4 Zr1 -94.43(9)
O10 Cd1 O4 Zr2 -167.8(9)
O11 Cd1 O4 Zr2 -135.06(12)
O2 Cd1 O4 Zr2 -30.53(9)
O1 Cd1 O4 Zr2 123.48(10)
O3 Cd1 O4 Zr2 46.99(8)
C1 Cd1 O4 Zr2 -140.7(2)
Zr1 Cd1 O4 Zr2 94.43(9)
O7 Zr2 O3 C30 -10.2(3)
O6 Zr2 O3 C30 177.0(4)
O2 Zr2 O3 C30 89.7(3)
O5 Zr2 O3 C30 -111.1(3)
O4 Zr2 O3 C30 171.6(3)
Cd1 Zr2 O3 C30 123.4(3)
Zr1 Zr2 O3 C30 -146.2(3)
O7 Zr2 O3 Zr1 136.03(11)
O6 Zr2 O3 Zr1 -36.8(4)
O2 Zr2 O3 Zr1 -124.05(11)
O5 Zr2 O3 Zr1 35.16(9)
O4 Zr2 O3 Zr1 -42.21(8)
Cd1 Zr2 O3 Zr1 -90.36(9)
O7 Zr2 O3 Cd1 -133.61(11)
O6 Zr2 O3 Cd1 53.6(4)
O2 Zr2 O3 Cd1 -33.69(9)
O5 Zr2 O3 Cd1 125.52(11)
O4 Zr2 O3 Cd1 48.15(8)
Zr1 Zr2 O3 Cd1 90.36(9)
O8 Zr1 O3 C30 11.2(3)
O9 Zr1 O3 C30 -176.0(5)
O1 Zr1 O3 C30 -88.5(3)
O5 Zr1 O3 C30 110.2(3)
O4 Zr1 O3 C30 -172.3(3)
Cd1 Zr1 O3 C30 -124.0(3)
Zr2 Zr1 O3 C30 145.2(3)
O8 Zr1 O3 Zr2 -133.98(11)
O9 Zr1 O3 Zr2 38.8(5)
O1 Zr1 O3 Zr2 126.33(11)
O5 Zr1 O3 Zr2 -35.01(9)
O4 Zr1 O3 Zr2 42.45(8)
Cd1 Zr1 O3 Zr2 90.74(9)
O8 Zr1 O3 Cd1 135.27(11)
O9 Zr1 O3 Cd1 -51.9(5)
O1 Zr1 O3 Cd1 35.59(10)
O5 Zr1 O3 Cd1 -125.75(11)
O4 Zr1 O3 Cd1 -48.29(8)
Zr2 Zr1 O3 Cd1 -90.74(9)
O10 Cd1 O3 C30 5.5(4)
O11 Cd1 O3 C30 44(2)
O2 Cd1 O3 C30 -100.5(3)
O1 Cd1 O3 C30 101.4(3)
O4 Cd1 O3 C30 -179.0(3)
C1 Cd1 O3 C30 9.5(4)
Zr1 Cd1 O3 C30 133.8(4)
Zr2 Cd1 O3 C30 -131.7(4)
O10 Cd1 O3 Zr2 137.19(13)
O11 Cd1 O3 Zr2 176(2)
O2 Cd1 O3 Zr2 31.17(9)
O1 Cd1 O3 Zr2 -126.92(11)
O4 Cd1 O3 Zr2 -47.34(9)
C1 Cd1 O3 Zr2 141.2(2)
Zr1 Cd1 O3 Zr2 -94.54(10)
O10 Cd1 O3 Zr1 -128.27(13)
O11 Cd1 O3 Zr1 -90(2)
O2 Cd1 O3 Zr1 125.71(11)
O1 Cd1 O3 Zr1 -32.38(9)
O4 Cd1 O3 Zr1 47.20(9)
C1 Cd1 O3 Zr1 -124.3(2)
Zr2 Cd1 O3 Zr1 94.54(10)
O7 Zr2 O5 C50 50.0(5)
O6 Zr2 O5 C50 -53.3(5)
O2 Zr2 O5 C50 178.9(5)
O3 Zr2 O5 C50 142.3(5)
O4 Zr2 O5 C50 -144.9(5)
Cd1 Zr2 O5 C50 179.2(5)
Zr1 Zr2 O5 C50 179.0(6)
O7 Zr2 O5 Zr1 -129.04(13)
O6 Zr2 O5 Zr1 127.66(12)
O2 Zr2 O5 Zr1 -0.1(2)
O3 Zr2 O5 Zr1 -36.67(10)
O4 Zr2 O5 Zr1 36.12(10)
Cd1 Zr2 O5 Zr1 0.19(11)
O8 Zr1 O5 C50 -49.8(5)
O9 Zr1 O5 C50 52.5(5)
O1 Zr1 O5 C50 -175.4(5)
O4 Zr1 O5 C50 144.6(5)
O3 Zr1 O5 C50 -142.5(5)
Cd1 Zr1 O5 C50 -179.3(5)
Zr2 Zr1 O5 C50 -179.1(5)
O8 Zr1 O5 Zr2 129.23(13)
O9 Zr1 O5 Zr2 -128.40(13)
O1 Zr1 O5 Zr2 3.7(2)
O4 Zr1 O5 Zr2 -36.32(10)
O3 Zr1 O5 Zr2 36.57(10)
Cd1 Zr1 O5 Zr2 -0.19(11)
O8 Zr1 O1 C10 48.9(4)
O9 Zr1 O1 C10 -52.8(4)
O5 Zr1 O1 C10 174.4(3)
O4 Zr1 O1 C10 -147.2(4)
O3 Zr1 O1 C10 142.6(4)
Cd1 Zr1 O1 C10 179.8(4)
Zr2 Zr1 O1 C10 176.8(3)
O8 Zr1 O1 Cd1 -130.92(13)
O9 Zr1 O1 Cd1 127.33(12)
O5 Zr1 O1 Cd1 -5.5(2)
O4 Zr1 O1 Cd1 32.93(10)
O3 Zr1 O1 Cd1 -37.19(10)
Zr2 Zr1 O1 Cd1 -2.98(10)
O10 Cd1 O1 C10 -25.6(3)
O11 Cd1 O1 C10 34.1(4)
O2 Cd1 O1 C10 -174.6(3)
O4 Cd1 O1 C10 147.8(3)
O3 Cd1 O1 C10 -143.5(3)
C1 Cd1 O1 C10 4.0(4)
Zr1 Cd1 O1 C10 -179.8(4)
Zr2 Cd1 O1 C10 -176.9(3)
O10 Cd1 O1 Zr1 154.24(12)
O11 Cd1 O1 Zr1 -146.03(12)
O2 Cd1 O1 Zr1 5.2(2)
O4 Cd1 O1 Zr1 -32.34(10)
O3 Cd1 O1 Zr1 36.32(10)
C1 Cd1 O1 Zr1 -176.17(14)
Zr2 Cd1 O1 Zr1 2.93(10)
O7 Zr2 O2 C20 -50.3(4)
O6 Zr2 O2 C20 52.2(4)
O5 Zr2 O2 C20 -179.5(3)
O3 Zr2 O2 C20 -144.2(4)
O4 Zr2 O2 C20 145.4(4)
Cd1 Zr2 O2 C20 -179.9(4)
Zr1 Zr2 O2 C20 -179.6(4)
O7 Zr2 O2 Cd1 129.68(12)
O6 Zr2 O2 Cd1 -127.89(12)
O5 Zr2 O2 Cd1 0.5(2)
O3 Zr2 O2 Cd1 35.75(10)
O4 Zr2 O2 Cd1 -34.63(10)
Zr1 Zr2 O2 Cd1 0.36(10)
O10 Cd1 O2 C20 29.0(4)
O11 Cd1 O2 C20 -33.0(4)
O1 Cd1 O2 C20 176.3(3)
O4 Cd1 O2 C20 -146.0(3)
O3 Cd1 O2 C20 145.3(3)
C1 Cd1 O2 C20 -2.2(4)
Zr1 Cd1 O2 C20 179.6(3)
Zr2 Cd1 O2 C20 179.9(4)
O10 Cd1 O2 Zr2 -150.93(12)
O11 Cd1 O2 Zr2 147.04(12)
O1 Cd1 O2 Zr2 -3.6(2)
O4 Cd1 O2 Zr2 34.09(9)
O3 Cd1 O2 Zr2 -34.61(10)
C1 Cd1 O2 Zr2 177.83(14)
Zr1 Cd1 O2 Zr2 -0.36(10)
O8 Zr1 O9 C90 -55(4)
O1 Zr1 O9 C90 48(4)
O5 Zr1 O9 C90 -158(4)
O4 Zr1 O9 C90 129(4)
O3 Zr1 O9 C90 132(4)
Cd1 Zr1 O9 C90 89(4)
Zr2 Zr1 O9 C90 163(4)
O9 Zr1 O8 C80 13(3)
O1 Zr1 O8 C80 -89(3)
O5 Zr1 O8 C80 119(3)
O4 Zr1 O8 C80 179(100)
O3 Zr1 O8 C80 -169(3)
Cd1 Zr1 O8 C80 -130(3)
Zr2 Zr1 O8 C80 156(3)
O7 Zr2 O6 C60 115(6)
O2 Zr2 O6 C60 12(6)
O5 Zr2 O6 C60 -140(6)
O3 Zr2 O6 C60 -72(6)
O4 Zr2 O6 C60 -67(6)
Cd1 Zr2 O6 C60 -28(6)
Zr1 Zr2 O6 C60 -101(6)
O6 Zr2 O7 C70 -15.3(14)
O2 Zr2 O7 C70 87.2(14)
O5 Zr2 O7 C70 -120.4(14)
O3 Zr2 O7 C70 166.7(14)
O4 Zr2 O7 C70 172.9(12)
Cd1 Zr2 O7 C70 127.2(13)
Zr1 Zr2 O7 C70 -158.5(13)
O10 Cd1 O11 C1 2.3(3)
O2 Cd1 O11 C1 106.7(3)
O1 Cd1 O11 C1 -93.9(3)
O4 Cd1 O11 C1 -173.3(3)
O3 Cd1 O11 C1 -37(3)
Zr1 Cd1 O11 C1 -124.2(3)
Zr2 Cd1 O11 C1 138.2(3)
O11 Cd1 O10 C1 -2.3(3)
O2 Cd1 O10 C1 -102.9(3)
O1 Cd1 O10 C1 99.6(3)
O4 Cd1 O10 C1 32.7(12)
O3 Cd1 O10 C1 175.7(3)
Zr1 Cd1 O10 C1 123.1(3)
Zr2 Cd1 O10 C1 -133.3(3)
Zr1 O9 C90 C91 103(4)
Zr1 O9 C90 C92 -25(4)
Zr1 O4 C40 C42 -68.6(4)
Zr2 O4 C40 C42 161.4(3)
Cd1 O4 C40 C42 51.1(4)
Zr1 O4 C40 C41 55.4(5)
Zr2 O4 C40 C41 -74.6(4)
Cd1 O4 C40 C41 175.1(3)
Zr1 O1 C10 C12 -115.3(4)
Cd1 O1 C10 C12 64.5(5)
Zr1 O1 C10 C11 121.4(4)
Cd1 O1 C10 C11 -58.8(5)
Zr2 O2 C20 C22 -122.3(4)
Cd1 O2 C20 C22 57.8(5)
Zr2 O2 C20 C21 114.6(4)
Cd1 O2 C20 C21 -65.3(5)
Cd1 O10 C1 O11 4.1(5)
Cd1 O10 C1 C2 -175.0(5)
Cd1 O11 C1 O10 -4.1(5)
Cd1 O11 C1 C2 175.0(5)
O11 Cd1 C1 O10 176.0(5)
O2 Cd1 C1 O10 90.3(3)
O1 Cd1 C1 O10 -88.7(3)
O4 Cd1 C1 O10 -173.5(2)
O3 Cd1 C1 O10 -7.1(5)
Zr1 Cd1 C1 O10 -92.9(3)
Zr2 Cd1 C1 O10 93.4(4)
O10 Cd1 C1 O11 -176.0(5)
O2 Cd1 C1 O11 -85.7(3)
O1 Cd1 C1 O11 95.3(3)
O4 Cd1 C1 O11 10.5(4)
O3 Cd1 C1 O11 176.8(2)
Zr1 Cd1 C1 O11 91.1(3)
Zr2 Cd1 C1 O11 -82.6(4)
O10 Cd1 C1 C2 96(6)
O11 Cd1 C1 C2 -88(6)
O2 Cd1 C1 C2 -173(5)
O1 Cd1 C1 C2 8(6)
O4 Cd1 C1 C2 -77(6)
O3 Cd1 C1 C2 89(6)
Zr1 Cd1 C1 C2 3(6)
Zr2 Cd1 C1 C2 -170(5)
Zr2 O7 C70 C72 -116.1(13)
Zr2 O7 C70 C71 2.6(16)
Zr1 O8 C80 C82 -50(3)
Zr1 O8 C80 C81 78(3)
Zr2 O5 C50 C51 59.7(18)
Zr1 O5 C50 C51 -121.6(17)
Zr2 O5 C50 C52 -77.6(11)
Zr1 O5 C50 C52 101.1(10)
Zr2 O6 C60 C61 -161(6)
Zr2 O6 C60 C62 -27(7)
Zr2 O3 C30 C31 -135.3(15)
Zr1 O3 C30 C31 89.6(15)
Cd1 O3 C30 C31 -23.4(16)
Zr2 O3 C30 C32 66.5(6)
Zr1 O3 C30 C32 -68.6(6)
Cd1 O3 C30 C32 178.4(4)
Zr5 O23 C230 C231 69.0(5)
Zr6 O23 C230 C231 -158.7(3)
Cd3 O23 C230 C231 -50.5(5)
Zr5 O23 C230 C232 -54.8(5)
Zr6 O23 C230 C232 77.5(4)
Cd3 O23 C230 C232 -174.3(3)
